data_4303414
loop_
_publ_author_name
'E. Carolina Sa\~nudo'
'Thomas B. Faust'
'Christopher A. Muryn'
'Robin G. Pritchard'
'Grigore A. Timco'
'Richard E. P. Winpenny'

_publ_section_title
;
Proton NMR Study of Cr-Co Heterometallic Wheel Complexes
;
_journal_name_full 'Inorganic Chemistry'
_journal_page_first 9811
_journal_page_last 9818
_journal_paper_doi 10.1021/ic901418z
_journal_volume 48
_journal_year 2009
_chemical_formula_sum 'C85 H160 Co Cr7 F8 N O33.5'
_chemical_formula_weight 2307.07
_chemical_name_systematic
; 
 ? 
;
_space_group_IT_number 14
_symmetry_cell_setting monoclinic
_symmetry_space_group_name_Hall '-P 2ybc'
_symmetry_space_group_name_H-M 'P 1 21/c 1'
_atom_sites_solution_hydrogens geom
_atom_sites_solution_primary direct
_atom_sites_solution_secondary difmap
_audit_creation_method SHELXL-97
_cell_angle_alpha 90.00
_cell_angle_beta 110.275(3)
_cell_angle_gamma 90.00
_cell_formula_units_Z 4
_cell_length_a 25.1073(8)
_cell_length_b 16.6242(7)
_cell_length_c 30.8644(10)
_cell_measurement_reflns_used 30200
_cell_measurement_temperature 100(2)
_cell_measurement_theta_max 31.7672
_cell_measurement_theta_min 2.7579
_cell_volume 12084.3(8)
_computing_cell_refinement
;
CrysAlis RED, Oxford Diffraction Ltd.,
Version 1.171.32.24 (release 21-04-2008 CrysAlis171 .NET)
(compiled Apr 21 2008,18:23:10)
;
_computing_data_collection
;
CrysAlis CCD, Oxford Diffraction Ltd.,
Version 1.171.32.24 (release 21-04-2008 CrysAlis171 .NET)
(compiled Apr 21 2008,18:23:10)
;
_computing_data_reduction
;
CrysAlis RED, Oxford Diffraction Ltd.,
Version 1.171.32.24 (release 21-04-2008 CrysAlis171 .NET)
(compiled Apr 21 2008,18:23:10)
;
_computing_molecular_graphics 'SHELXL-97 (Sheldrick, 1997)'
_computing_publication_material 'SHELXL-97 (Sheldrick, 1997)'
_computing_structure_refinement 'SHELXL-97 (Sheldrick, 1997)'
_computing_structure_solution 'SHELXS-97 (Sheldrick, 1990)'
_diffrn_ambient_temperature 100(2)
_diffrn_detector_area_resol_mean 8.3367
_diffrn_measured_fraction_theta_full 0.996
_diffrn_measured_fraction_theta_max 0.996
_diffrn_measurement_device_type 'Oxford Diffraction XCalibur 2'
_diffrn_measurement_method 'phi and omega'
_diffrn_radiation_monochromator graphite
_diffrn_radiation_source 'Enhance (Mo) X-ray Source'
_diffrn_radiation_type MoK\a
_diffrn_radiation_wavelength 0.71073
_diffrn_reflns_av_R_equivalents 0.0430
_diffrn_reflns_av_sigmaI/netI 0.0563
_diffrn_reflns_limit_h_max 25
_diffrn_reflns_limit_h_min -31
_diffrn_reflns_limit_k_max 20
_diffrn_reflns_limit_k_min -20
_diffrn_reflns_limit_l_max 38
_diffrn_reflns_limit_l_min -38
_diffrn_reflns_number 88706
_diffrn_reflns_theta_full 26.37
_diffrn_reflns_theta_max 26.37
_diffrn_reflns_theta_min 3.73
_exptl_absorpt_coefficient_mu 0.817
_exptl_absorpt_correction_T_max 0.7360
_exptl_absorpt_correction_T_min 0.5612
_exptl_absorpt_correction_type multi-scan
_exptl_absorpt_process_details
;
CrysAlis RED, Oxford Diffraction Ltd.,
Version 1.171.32.24 (release 21-04-2008 CrysAlis171 .NET)
(compiled Apr 21 2008,18:23:10)
Empirical absorption correction using spherical harmonics,
 implemented in SCALE3 ABSPACK scaling algorithm.
;
_exptl_crystal_colour Green
_exptl_crystal_density_diffrn 1.267
_exptl_crystal_density_method 'not measured'
_exptl_crystal_description Block
_exptl_crystal_F_000 4848
_exptl_crystal_size_max 0.80
_exptl_crystal_size_mid 0.70
_exptl_crystal_size_min 0.40
_refine_diff_density_max 1.448
_refine_diff_density_min -0.816
_refine_diff_density_rms 0.101
_refine_ls_extinction_method none
_refine_ls_goodness_of_fit_ref 1.054
_refine_ls_hydrogen_treatment constr
_refine_ls_matrix_type full
_refine_ls_number_parameters 1554
_refine_ls_number_reflns 24622
_refine_ls_number_restraints 2393
_refine_ls_restrained_S_all 1.051
_refine_ls_R_factor_all 0.1185
_refine_ls_R_factor_gt 0.0846
_refine_ls_shift/su_max 0.001
_refine_ls_shift/su_mean 0.000
_refine_ls_structure_factor_coef Fsqd
_refine_ls_weighting_details 'calc w=1/[\s^2^(Fo^2^)+(0.0810P)^2^+58.8417P] where P=(Fo^2^+2Fc^2^)/3'
_refine_ls_weighting_scheme calc
_refine_ls_wR_factor_gt 0.2070
_refine_ls_wR_factor_ref 0.2202
_reflns_number_gt 16850
_reflns_number_total 24622
_reflns_threshold_expression >2sigma(I)
_cod_data_source_file ic901418z_si_001_4.cif
_cod_data_source_block PrNH3Cr7Co-7
_cod_depositor_comments
;
The following automatic conversions were performed:
'_symmetry_cell_setting' value 'Monoclinic' changed to 'monoclinic'
according to '/home/saulius/struct/CIF-dictionaries/cif_core.dic'
dictionary named 'cif_core.dic' version 2.4.1 from 2010-06-29.

Automatic conversion script
Id: cif_fix_enum 1527 2010-12-29 10:47:43Z saulius 
;
_cod_original_cell_volume 12084.3(7)
_cod_original_formula_sum 'C85 H160 Co Cr7 F8 N O33.50'
_cod_database_code 4303414

loop_
_symmetry_equiv_pos_as_xyz
'x, y, z'
'-x, y+1/2, -z+1/2'
'-x, -y, -z'
'x, -y-1/2, z-1/2'

loop_
_atom_site_label
_atom_site_type_symbol
_atom_site_fract_x
_atom_site_fract_y
_atom_site_fract_z
_atom_site_U_iso_or_equiv
_atom_site_adp_type
_atom_site_occupancy
_atom_site_symmetry_multiplicity
_atom_site_calc_flag
_atom_site_refinement_flags
_atom_site_disorder_assembly
_atom_site_disorder_group
Cr1 Cr 0.32747(4) 0.76995(6) 0.90560(3) 0.0342(2) Uani 0.88 1 d P . .
Cr2 Cr 0.25020(4) 0.69396(5) 0.96819(3) 0.0326(2) Uani 0.88 1 d P . .
Cr3 Cr 0.16429(4) 0.53129(6) 0.95763(3) 0.0368(2) Uani 0.88 1 d P . .
Cr4 Cr 0.14799(4) 0.35230(5) 0.90128(3) 0.0304(2) Uani 0.88 1 d P . .
Cr5 Cr 0.17366(4) 0.28634(5) 0.80622(3) 0.02765(19) Uani 0.88 1 d P . .
Cr6 Cr 0.27094(4) 0.34555(5) 0.75897(3) 0.0302(2) Uani 0.88 1 d P . .
Cr7 Cr 0.34228(5) 0.51835(6) 0.75753(3) 0.0431(3) Uani 0.88 1 d P . .
Cr8 Cr 0.37740(4) 0.68251(6) 0.82718(3) 0.0356(2) Uani 0.88 1 d P . .
Co1 Co 0.32747(4) 0.76995(6) 0.90560(3) 0.0342(2) Uani 0.13 1 d P . .
Co2 Co 0.25020(4) 0.69396(5) 0.96819(3) 0.0326(2) Uani 0.13 1 d P . .
Co3 Co 0.16429(4) 0.53129(6) 0.95763(3) 0.0368(2) Uani 0.13 1 d P . .
Co4 Co 0.14799(4) 0.35230(5) 0.90128(3) 0.0304(2) Uani 0.13 1 d P . .
Co5 Co 0.17366(4) 0.28634(5) 0.80622(3) 0.02765(19) Uani 0.13 1 d P . .
Co6 Co 0.27094(4) 0.34555(5) 0.75897(3) 0.0302(2) Uani 0.13 1 d P . .
Co7 Co 0.34228(5) 0.51835(6) 0.75753(3) 0.0431(3) Uani 0.13 1 d P . .
Co8 Co 0.37740(4) 0.68251(6) 0.82718(3) 0.0356(2) Uani 0.13 1 d P . .
F1 F 0.30045(13) 0.68040(19) 0.93345(10) 0.0329(7) Uani 1 1 d . . .
F2 F 0.20240(12) 0.60885(19) 0.93234(10) 0.0313(7) Uani 1 1 d . . .
F3 F 0.19182(13) 0.44700(19) 0.92769(10) 0.0330(7) Uani 1 1 d . . .
F4 F 0.16144(12) 0.37191(17) 0.84448(10) 0.0282(6) Uani 1 1 d . . .
F5 F 0.24236(12) 0.34279(19) 0.80894(10) 0.0292(7) Uani 1 1 d . . .
F6 F 0.27961(13) 0.46024(18) 0.76521(10) 0.0314(7) Uani 1 1 d . . .
F7 F 0.35391(14) 0.57153(19) 0.81573(10) 0.0341(7) Uani 1 1 d . . .
F8 F 0.31823(13) 0.69973(18) 0.85293(10) 0.0310(7) Uani 1 1 d . . .
O1 O 0.24872(19) 0.8070(3) 0.87478(16) 0.0462(11) Uani 1 1 d . . .
O2 O 0.20448(17) 0.7726(3) 0.92316(16) 0.0435(10) Uani 1 1 d . . .
O3 O 0.33777(19) 0.8389(3) 0.95972(16) 0.0475(11) Uani 1 1 d . A .
O4 O 0.3006(2) 0.7765(3) 1.00569(15) 0.0483(11) Uani 1 1 d . A .
O5 O 0.19936(19) 0.7129(3) 1.00286(15) 0.0471(11) Uani 1 1 d . . .
O6 O 0.13372(19) 0.6169(3) 0.98534(17) 0.0543(13) Uani 1 1 d . . .
O7 O 0.29422(17) 0.6135(3) 1.01352(14) 0.0413(10) Uani 1 1 d . . .
O8 O 0.23181(18) 0.5194(3) 1.01319(13) 0.0426(10) Uani 1 1 d . . .
O9 O 0.09539(17) 0.5412(3) 0.90242(15) 0.0448(11) Uani 1 1 d . . .
O10 O 0.07768(15) 0.4155(2) 0.87711(13) 0.0346(9) Uani 1 1 d . . .
O11 O 0.12669(19) 0.4532(3) 0.98537(15) 0.0501(12) Uani 1 1 d . . .
O12 O 0.1351(2) 0.3312(3) 0.95875(15) 0.0486(11) Uani 1 1 d . . .
O13 O 0.10144(17) 0.2578(3) 0.87531(14) 0.0391(10) Uani 1 1 d . . .
O14 O 0.10303(17) 0.2355(2) 0.80454(14) 0.0380(9) Uani 1 1 d . . .
O15 O 0.21659(17) 0.2860(3) 0.92447(13) 0.0393(10) Uani 1 1 d . C .
O16 O 0.21791(16) 0.2228(2) 0.86109(13) 0.0348(9) Uani 1 1 d . C .
O17 O 0.13130(16) 0.3466(2) 0.74999(13) 0.0343(9) Uani 1 1 d . D .
O18 O 0.19402(16) 0.3600(2) 0.71377(12) 0.0331(9) Uani 1 1 d . D .
O19 O 0.18651(17) 0.1988(2) 0.76800(14) 0.0358(9) Uani 1 1 d . . .
O20 O 0.26475(18) 0.2290(2) 0.75302(15) 0.0398(10) Uani 1 1 d . . .
O21 O 0.29926(18) 0.3436(2) 0.70773(13) 0.0386(10) Uani 1 1 d . . .
O22 O 0.3287(2) 0.4655(3) 0.69813(16) 0.0573(13) Uani 1 1 d . . .
O23 O 0.34828(17) 0.3324(3) 0.80492(14) 0.0427(10) Uani 1 1 d . . .
O24 O 0.39546(18) 0.4358(3) 0.79055(16) 0.0452(11) Uani 1 1 d . . .
O25 O 0.2896(2) 0.6044(3) 0.72537(15) 0.0589(14) Uani 1 1 d . E .
O26 O 0.3248(2) 0.7144(3) 0.76672(15) 0.0528(12) Uani 1 1 d . E .
O27 O 0.4060(2) 0.5745(3) 0.74856(17) 0.0578(13) Uani 1 1 d . F .
O28 O 0.4394(2) 0.6641(3) 0.80355(17) 0.0553(13) Uani 1 1 d . F .
O29 O 0.4029(2) 0.7947(3) 0.83874(17) 0.0507(12) Uani 1 1 d . G .
O30 O 0.35506(19) 0.8582(3) 0.87673(17) 0.0485(11) Uani 1 1 d . G .
O31 O 0.43064(18) 0.6534(3) 0.88800(15) 0.0487(11) Uani 1 1 d . H .
O32 O 0.40714(17) 0.7344(3) 0.93594(14) 0.0441(11) Uani 1 1 d . H .
C1 C 0.2067(3) 0.8044(3) 0.8877(2) 0.0431(15) Uani 1 1 d DU . .
C2 C 0.1512(3) 0.8455(4) 0.8578(3) 0.071(2) Uani 1 1 d DU . .
C3 C 0.1346(4) 0.9070(6) 0.8876(4) 0.118(4) Uani 1 1 d DU . .
H3A H 0.1614 0.9520 0.8946 0.178 Uiso 1 1 calc R . .
H3B H 0.1354 0.8814 0.9164 0.178 Uiso 1 1 calc R . .
H3C H 0.0962 0.9269 0.8708 0.178 Uiso 1 1 calc R . .
C4 C 0.1046(3) 0.7822(6) 0.8444(3) 0.090(3) Uani 1 1 d DU . .
H4A H 0.0690 0.8065 0.8243 0.135 Uiso 1 1 calc R . .
H4B H 0.0993 0.7612 0.8723 0.135 Uiso 1 1 calc R . .
H4C H 0.1153 0.7382 0.8280 0.135 Uiso 1 1 calc R . .
C5 C 0.1571(4) 0.8832(7) 0.8172(4) 0.144(5) Uani 1 1 d DU . .
H5A H 0.1849 0.9270 0.8269 0.216 Uiso 1 1 calc R . .
H5B H 0.1203 0.9049 0.7977 0.216 Uiso 1 1 calc R . .
H5C H 0.1700 0.8432 0.7998 0.216 Uiso 1 1 calc R . .
C6 C 0.3306(3) 0.8276(4) 0.9978(2) 0.0383(13) Uani 1 1 d U . .
C7 C 0.3596(7) 0.8886(12) 1.0336(6) 0.056(3) Uani 0.55 1 d PDU A 1
C8 C 0.3957(7) 0.9465(9) 1.0183(5) 0.071(3) Uani 0.55 1 d PDU A 1
H8A H 0.4334 0.9231 1.0243 0.107 Uiso 0.55 1 calc PR A 1
H8B H 0.3993 0.9970 1.0354 0.107 Uiso 0.55 1 calc PR A 1
H8C H 0.3778 0.9570 0.9851 0.107 Uiso 0.55 1 calc PR A 1
C9 C 0.3930(8) 0.8424(9) 1.0761(5) 0.079(4) Uani 0.55 1 d PDU A 1
H9A H 0.3674 0.8076 1.0854 0.118 Uiso 0.55 1 calc PR A 1
H9B H 0.4118 0.8802 1.1011 0.118 Uiso 0.55 1 calc PR A 1
H9C H 0.4217 0.8094 1.0696 0.118 Uiso 0.55 1 calc PR A 1
C10 C 0.3115(6) 0.9347(9) 1.0405(5) 0.078(3) Uani 0.55 1 d PDU A 1
H10A H 0.2953 0.9720 1.0147 0.116 Uiso 0.55 1 calc PR A 1
H10B H 0.3258 0.9651 1.0695 0.116 Uiso 0.55 1 calc PR A 1
H10C H 0.2821 0.8970 1.0419 0.116 Uiso 0.55 1 calc PR A 1
C7A C 0.3631(11) 0.8795(16) 1.0413(9) 0.054(3) Uani 0.45 1 d PU A 2
C8A C 0.4249(8) 0.8528(13) 1.0591(7) 0.077(4) Uani 0.45 1 d PU A 2
H8A1 H 0.4427 0.8666 1.0364 0.115 Uiso 0.45 1 calc PR A 2
H8A2 H 0.4268 0.7944 1.0641 0.115 Uiso 0.45 1 calc PR A 2
H8A3 H 0.4451 0.8801 1.0884 0.115 Uiso 0.45 1 calc PR A 2
C9A C 0.3406(9) 0.8686(11) 1.0822(6) 0.072(4) Uani 0.45 1 d PU A 2
H9A1 H 0.3625 0.9029 1.1080 0.108 Uiso 0.45 1 calc PR A 2
H9A2 H 0.3449 0.8122 1.0921 0.108 Uiso 0.45 1 calc PR A 2
H9A3 H 0.3005 0.8837 1.0720 0.108 Uiso 0.45 1 calc PR A 2
C10A C 0.3556(9) 0.9652(10) 1.0255(6) 0.065(4) Uani 0.45 1 d PU A 2
H10D H 0.3729 1.0008 1.0520 0.097 Uiso 0.45 1 calc PR A 2
H10E H 0.3150 0.9774 1.0116 0.097 Uiso 0.45 1 calc PR A 2
H10F H 0.3740 0.9735 1.0025 0.097 Uiso 0.45 1 calc PR A 2
C11 C 0.1522(3) 0.6848(4) 1.0003(2) 0.0418(14) Uani 1 1 d U . .
C12 C 0.1134(3) 0.7379(5) 1.0176(2) 0.0569(17) Uani 1 1 d U . .
C13 C 0.0978(4) 0.6906(6) 1.0530(3) 0.075(2) Uani 1 1 d U . .
H13A H 0.0780 0.6412 1.0388 0.113 Uiso 1 1 calc R . .
H13B H 0.0728 0.7231 1.0643 0.113 Uiso 1 1 calc R . .
H13C H 0.1323 0.6768 1.0788 0.113 Uiso 1 1 calc R . .
C14 C 0.0614(3) 0.7570(6) 0.9751(3) 0.066(2) Uani 1 1 d U . .
H14A H 0.0731 0.7881 0.9530 0.099 Uiso 1 1 calc R . .
H14B H 0.0342 0.7885 0.9845 0.099 Uiso 1 1 calc R . .
H14C H 0.0435 0.7067 0.9607 0.099 Uiso 1 1 calc R . .
C15 C 0.1442(4) 0.8156(6) 1.0380(3) 0.080(2) Uani 1 1 d U . .
H15A H 0.1814 0.8027 1.0609 0.120 Uiso 1 1 calc R . .
H15B H 0.1217 0.8458 1.0528 0.120 Uiso 1 1 calc R . .
H15C H 0.1494 0.8483 1.0133 0.120 Uiso 1 1 calc R . .
C16 C 0.2787(2) 0.5529(4) 1.0293(2) 0.0342(12) Uani 1 1 d U . .
C17 C 0.3213(3) 0.5149(5) 1.0724(3) 0.0626(18) Uani 1 1 d U . .
C18 C 0.3207(5) 0.4245(6) 1.0658(5) 0.120(4) Uani 1 1 d U . .
H18A H 0.2911 0.4102 1.0365 0.180 Uiso 1 1 calc R . .
H18B H 0.3128 0.3980 1.0914 0.180 Uiso 1 1 calc R . .
H18C H 0.3577 0.4068 1.0654 0.180 Uiso 1 1 calc R . .
C19 C 0.2969(5) 0.5281(9) 1.1100(3) 0.132(4) Uani 1 1 d U . .
H19A H 0.3079 0.4835 1.1321 0.198 Uiso 1 1 calc R . .
H19B H 0.2554 0.5307 1.0964 0.198 Uiso 1 1 calc R . .
H19C H 0.3114 0.5788 1.1260 0.198 Uiso 1 1 calc R . .
C20 C 0.3800(4) 0.5438(8) 1.0805(4) 0.128(4) Uani 1 1 d U . .
H20A H 0.3839 0.5993 1.0919 0.192 Uiso 1 1 calc R . .
H20B H 0.3877 0.5419 1.0514 0.192 Uiso 1 1 calc R . .
H20C H 0.4072 0.5093 1.1034 0.192 Uiso 1 1 calc R . .
C21 C 0.0644(2) 0.4874(4) 0.87794(19) 0.0349(12) Uani 1 1 d U . .
C22 C 0.0043(3) 0.5111(4) 0.8477(2) 0.0490(15) Uani 1 1 d U . .
C23 C -0.0346(3) 0.4747(6) 0.8705(4) 0.084(3) Uani 1 1 d U . .
H23A H -0.0322 0.4159 0.8698 0.127 Uiso 1 1 calc R . .
H23B H -0.0738 0.4915 0.8538 0.127 Uiso 1 1 calc R . .
H23C H -0.0231 0.4930 0.9026 0.127 Uiso 1 1 calc R . .
C24 C -0.0090(4) 0.4727(6) 0.8002(3) 0.086(3) Uani 1 1 d U . .
H24A H 0.0143 0.4979 0.7843 0.129 Uiso 1 1 calc R . .
H24B H -0.0493 0.4807 0.7820 0.129 Uiso 1 1 calc R . .
H24C H -0.0007 0.4150 0.8038 0.129 Uiso 1 1 calc R . .
C25 C -0.0028(3) 0.6015(5) 0.8437(3) 0.064(2) Uani 1 1 d U . .
H25A H 0.0046 0.6246 0.8745 0.097 Uiso 1 1 calc R . .
H25B H -0.0416 0.6145 0.8238 0.097 Uiso 1 1 calc R . .
H25C H 0.0242 0.6239 0.8303 0.097 Uiso 1 1 calc R . .
C26 C 0.1252(3) 0.3773(5) 0.9868(2) 0.0524(17) Uani 1 1 d U . .
C27 C 0.1130(4) 0.3351(6) 1.0264(3) 0.070(2) Uani 1 1 d U . .
C28 C 0.0824(4) 0.2578(6) 1.0109(3) 0.086(3) Uani 1 1 d U . .
H28A H 0.0724 0.2344 1.0362 0.129 Uiso 1 1 calc R . .
H28B H 0.1070 0.2204 1.0019 0.129 Uiso 1 1 calc R . .
H28C H 0.0478 0.2676 0.9843 0.129 Uiso 1 1 calc R . .
C29 C 0.0823(5) 0.3881(7) 1.0461(4) 0.108(3) Uani 1 1 d U . .
H29A H 0.0477 0.4068 1.0219 0.162 Uiso 1 1 calc R . .
H29B H 0.1062 0.4344 1.0602 0.162 Uiso 1 1 calc R . .
H29C H 0.0721 0.3592 1.0698 0.162 Uiso 1 1 calc R . .
C30 C 0.1716(5) 0.3121(8) 1.0619(3) 0.113(4) Uani 1 1 d U . .
H30A H 0.1928 0.3611 1.0748 0.170 Uiso 1 1 calc R . .
H30B H 0.1929 0.2805 1.0465 0.170 Uiso 1 1 calc R . .
H30C H 0.1662 0.2801 1.0867 0.170 Uiso 1 1 calc R . .
C31 C 0.0823(3) 0.2270(3) 0.8357(2) 0.0369(13) Uani 1 1 d U B .
C32 C 0.0299(3) 0.1746(5) 0.8256(3) 0.0583(17) Uani 1 1 d U . .
C33 C -0.0123(5) 0.2021(10) 0.7771(5) 0.084(4) Uani 0.65 1 d PDU B 1
H33A H -0.0193 0.2600 0.7777 0.126 Uiso 0.65 1 calc PR B 1
H33B H -0.0483 0.1730 0.7700 0.126 Uiso 0.65 1 calc PR B 1
H33C H 0.0043 0.1905 0.7534 0.126 Uiso 0.65 1 calc PR B 1
C34 C 0.0005(6) 0.1877(10) 0.8593(5) 0.081(3) Uani 0.65 1 d PDU B 1
H34A H 0.0269 0.1767 0.8906 0.122 Uiso 0.65 1 calc PR B 1
H34B H -0.0322 0.1515 0.8521 0.122 Uiso 0.65 1 calc PR B 1
H34C H -0.0125 0.2436 0.8573 0.122 Uiso 0.65 1 calc PR B 1
C35 C 0.0483(7) 0.0921(8) 0.8218(7) 0.092(4) Uani 0.65 1 d PDU B 1
H35A H 0.0717 0.0915 0.8021 0.138 Uiso 0.65 1 calc PR B 1
H35B H 0.0150 0.0577 0.8082 0.138 Uiso 0.65 1 calc PR B 1
H35C H 0.0707 0.0719 0.8526 0.138 Uiso 0.65 1 calc PR B 1
C33A C -0.0186(10) 0.2217(15) 0.8194(11) 0.087(5) Uani 0.35 1 d PDU B 2
H33D H -0.0217 0.2628 0.7959 0.131 Uiso 0.35 1 calc PR B 2
H33E H -0.0155 0.2478 0.8486 0.131 Uiso 0.35 1 calc PR B 2
H33F H -0.0524 0.1874 0.8093 0.131 Uiso 0.35 1 calc PR B 2
C34A C 0.0393(10) 0.1221(15) 0.8734(7) 0.074(5) Uani 0.35 1 d PDU B 2
H34D H 0.0285 0.1550 0.8954 0.110 Uiso 0.35 1 calc PR B 2
H34E H 0.0793 0.1066 0.8872 0.110 Uiso 0.35 1 calc PR B 2
H34F H 0.0156 0.0736 0.8659 0.110 Uiso 0.35 1 calc PR B 2
C35A C 0.0264(12) 0.1107(15) 0.7907(9) 0.076(5) Uani 0.35 1 d PDU B 2
H35D H -0.0037 0.0724 0.7899 0.114 Uiso 0.35 1 calc PR B 2
H35E H 0.0628 0.0823 0.7992 0.114 Uiso 0.35 1 calc PR B 2
H35F H 0.0177 0.1354 0.7602 0.114 Uiso 0.35 1 calc PR B 2
C36 C 0.2329(2) 0.2323(4) 0.9037(2) 0.0385(13) Uani 1 1 d U . .
C37 C 0.2661(9) 0.1675(14) 0.9372(8) 0.059(3) Uani 0.35 1 d PDU C 1
C38 C 0.2244(8) 0.1186(13) 0.9518(7) 0.069(5) Uani 0.35 1 d PDU C 1
H38A H 0.2096 0.1515 0.9714 0.104 Uiso 0.35 1 calc PR C 1
H38B H 0.2435 0.0711 0.9690 0.104 Uiso 0.35 1 calc PR C 1
H38C H 0.1929 0.1015 0.9243 0.104 Uiso 0.35 1 calc PR C 1
C39 C 0.3078(12) 0.2062(19) 0.9801(9) 0.066(6) Uani 0.35 1 d PDU C 1
H39A H 0.3302 0.2468 0.9710 0.100 Uiso 0.35 1 calc PR C 1
H39B H 0.3332 0.1650 0.9990 0.100 Uiso 0.35 1 calc PR C 1
H39C H 0.2870 0.2319 0.9979 0.100 Uiso 0.35 1 calc PR C 1
C40 C 0.2954(11) 0.1148(17) 0.9130(8) 0.081(4) Uani 0.35 1 d PDU C 1
H40A H 0.2670 0.0866 0.8875 0.122 Uiso 0.35 1 calc PR C 1
H40B H 0.3192 0.0755 0.9348 0.122 Uiso 0.35 1 calc PR C 1
H40C H 0.3193 0.1481 0.9008 0.122 Uiso 0.35 1 calc PR C 1
C37A C 0.2790(5) 0.1723(8) 0.9321(4) 0.055(2) Uani 0.65 1 d PDU C 2
C38A C 0.2539(6) 0.0901(7) 0.9173(5) 0.083(4) Uani 0.65 1 d PDU C 2
H38D H 0.2421 0.0855 0.8836 0.125 Uiso 0.65 1 calc PR C 2
H38E H 0.2209 0.0826 0.9268 0.125 Uiso 0.65 1 calc PR C 2
H38F H 0.2824 0.0489 0.9318 0.125 Uiso 0.65 1 calc PR C 2
C39A C 0.2940(7) 0.1854(11) 0.9834(4) 0.066(4) Uani 0.65 1 d PDU C 2
H39D H 0.3202 0.1432 1.0003 0.099 Uiso 0.65 1 calc PR C 2
H39E H 0.2594 0.1835 0.9912 0.099 Uiso 0.65 1 calc PR C 2
H39F H 0.3122 0.2381 0.9918 0.099 Uiso 0.65 1 calc PR C 2
C40A C 0.3307(5) 0.1785(9) 0.9186(4) 0.072(3) Uani 0.65 1 d PDU C 2
H40D H 0.3441 0.2343 0.9220 0.108 Uiso 0.65 1 calc PR C 2
H40E H 0.3212 0.1616 0.8864 0.108 Uiso 0.65 1 calc PR C 2
H40F H 0.3606 0.1436 0.9386 0.108 Uiso 0.65 1 calc PR C 2
C41 C 0.1450(2) 0.3633(3) 0.71537(19) 0.0320(12) Uani 1 1 d U . .
C42 C 0.0971(11) 0.3791(11) 0.6686(9) 0.043(3) Uani 0.35 1 d PDU D 1
C43 C 0.0690(8) 0.2993(10) 0.6508(6) 0.050(4) Uani 0.35 1 d PDU D 1
H43A H 0.0507 0.2787 0.6720 0.076 Uiso 0.35 1 calc PR D 1
H43B H 0.0976 0.2608 0.6490 0.076 Uiso 0.35 1 calc PR D 1
H43C H 0.0403 0.3068 0.6201 0.076 Uiso 0.35 1 calc PR D 1
C44 C 0.1186(9) 0.4157(14) 0.6328(7) 0.062(4) Uani 0.35 1 d PDU D 1
H44A H 0.0868 0.4404 0.6082 0.093 Uiso 0.35 1 calc PR D 1
H44B H 0.1356 0.3735 0.6196 0.093 Uiso 0.35 1 calc PR D 1
H44C H 0.1472 0.4567 0.6474 0.093 Uiso 0.35 1 calc PR D 1
C45 C 0.0552(9) 0.4352(12) 0.6778(8) 0.054(4) Uani 0.35 1 d PDU D 1
H45A H 0.0209 0.4384 0.6503 0.081 Uiso 0.35 1 calc PR D 1
H45B H 0.0721 0.4888 0.6852 0.081 Uiso 0.35 1 calc PR D 1
H45C H 0.0454 0.4149 0.7039 0.081 Uiso 0.35 1 calc PR D 1
C42A C 0.0977(6) 0.3905(6) 0.6722(5) 0.040(2) Uani 0.65 1 d PDU D 2
C43A C 0.0966(5) 0.3310(8) 0.6349(4) 0.069(3) Uani 0.65 1 d PDU D 2
H43D H 0.1334 0.3313 0.6305 0.103 Uiso 0.65 1 calc PR D 2
H43E H 0.0667 0.3461 0.6060 0.103 Uiso 0.65 1 calc PR D 2
H43F H 0.0890 0.2770 0.6441 0.103 Uiso 0.65 1 calc PR D 2
C44A C 0.1120(6) 0.4720(7) 0.6576(4) 0.073(3) Uani 0.65 1 d PDU D 2
H44D H 0.1173 0.5106 0.6827 0.110 Uiso 0.65 1 calc PR D 2
H44E H 0.0809 0.4900 0.6301 0.110 Uiso 0.65 1 calc PR D 2
H44F H 0.1471 0.4681 0.6506 0.110 Uiso 0.65 1 calc PR D 2
C45A C 0.0404(5) 0.3925(9) 0.6780(5) 0.064(3) Uani 0.65 1 d PDU D 2
H45D H 0.0302 0.3382 0.6846 0.097 Uiso 0.65 1 calc PR D 2
H45E H 0.0118 0.4123 0.6494 0.097 Uiso 0.65 1 calc PR D 2
H45F H 0.0420 0.4284 0.7036 0.097 Uiso 0.65 1 calc PR D 2
C46 C 0.2257(2) 0.1822(3) 0.75309(18) 0.0306(11) Uani 1 1 d U . .
C47 C 0.2257(3) 0.0989(4) 0.7327(3) 0.0493(15) Uani 1 1 d U . .
C48 C 0.1824(5) 0.1065(7) 0.6825(4) 0.105(3) Uani 1 1 d U . .
H48A H 0.1849 0.0588 0.6647 0.157 Uiso 1 1 calc R . .
H48B H 0.1911 0.1546 0.6678 0.157 Uiso 1 1 calc R . .
H48C H 0.1438 0.1109 0.6834 0.157 Uiso 1 1 calc R . .
C49 C 0.2108(6) 0.0392(5) 0.7590(5) 0.122(4) Uani 1 1 d U . .
H49A H 0.2382 0.0398 0.7907 0.183 Uiso 1 1 calc R . .
H49B H 0.2113 -0.0137 0.7451 0.183 Uiso 1 1 calc R . .
H49C H 0.1727 0.0502 0.7595 0.183 Uiso 1 1 calc R . .
C50 C 0.2797(4) 0.0830(5) 0.7238(3) 0.072(2) Uani 1 1 d U . .
H50A H 0.3121 0.0907 0.7524 0.109 Uiso 1 1 calc R . .
H50B H 0.2827 0.1204 0.7002 0.109 Uiso 1 1 calc R . .
H50C H 0.2796 0.0276 0.7129 0.109 Uiso 1 1 calc R . .
C51 C 0.3165(3) 0.3930(4) 0.6861(2) 0.0394(14) Uani 1 1 d U . .
C52 C 0.3189(3) 0.3687(4) 0.6391(2) 0.0496(15) Uani 1 1 d U . .
C53 C 0.3757(3) 0.3948(5) 0.6371(2) 0.0547(17) Uani 1 1 d U . .
H53A H 0.3799 0.4531 0.6416 0.082 Uiso 1 1 calc R . .
H53B H 0.3778 0.3807 0.6068 0.082 Uiso 1 1 calc R . .
H53C H 0.4063 0.3674 0.6614 0.082 Uiso 1 1 calc R . .
C54 C 0.2698(3) 0.4117(6) 0.6030(2) 0.069(2) Uani 1 1 d U . .
H54A H 0.2337 0.3907 0.6039 0.104 Uiso 1 1 calc R . .
H54B H 0.2719 0.4025 0.5723 0.104 Uiso 1 1 calc R . .
H54C H 0.2722 0.4695 0.6096 0.104 Uiso 1 1 calc R . .
C55 C 0.3126(4) 0.2777(5) 0.6334(3) 0.075(2) Uani 1 1 d U . .
H55A H 0.3422 0.2512 0.6589 0.113 Uiso 1 1 calc R . .
H55B H 0.3163 0.2619 0.6040 0.113 Uiso 1 1 calc R . .
H55C H 0.2751 0.2615 0.6337 0.113 Uiso 1 1 calc R . .
C56 C 0.3921(3) 0.3734(4) 0.8116(2) 0.0401(14) Uani 1 1 d U . .
C57 C 0.4480(3) 0.3423(5) 0.8484(3) 0.0612(18) Uani 1 1 d U . .
C58 C 0.4631(4) 0.4065(7) 0.8855(3) 0.099(3) Uani 1 1 d U . .
H58A H 0.4341 0.4079 0.9001 0.149 Uiso 1 1 calc R . .
H58B H 0.4648 0.4590 0.8716 0.149 Uiso 1 1 calc R . .
H58C H 0.5001 0.3942 0.9088 0.149 Uiso 1 1 calc R . .
C59 C 0.4946(3) 0.3418(6) 0.8274(4) 0.079(2) Uani 1 1 d U . .
H59A H 0.5249 0.3050 0.8449 0.119 Uiso 1 1 calc R . .
H59B H 0.5101 0.3962 0.8286 0.119 Uiso 1 1 calc R . .
H59C H 0.4789 0.3239 0.7952 0.119 Uiso 1 1 calc R . .
C60 C 0.4387(4) 0.2623(6) 0.8644(4) 0.091(3) Uani 1 1 d U . .
H60A H 0.4745 0.2420 0.8864 0.137 Uiso 1 1 calc R . .
H60B H 0.4253 0.2256 0.8379 0.137 Uiso 1 1 calc R . .
H60C H 0.4103 0.2657 0.8794 0.137 Uiso 1 1 calc R . .
C61 C 0.2920(4) 0.6772(5) 0.7328(3) 0.064(2) Uani 1 1 d U . .
C62 C 0.2387(12) 0.7295(15) 0.7009(9) 0.081(4) Uani 0.35 1 d PDU E 1
C63 C 0.2661(13) 0.7691(18) 0.6701(10) 0.097(5) Uani 0.35 1 d PDU E 1
H63A H 0.2403 0.8096 0.6508 0.146 Uiso 0.35 1 calc PR E 1
H63B H 0.2744 0.7284 0.6504 0.146 Uiso 0.35 1 calc PR E 1
H63C H 0.3015 0.7951 0.6891 0.146 Uiso 0.35 1 calc PR E 1
C64 C 0.2177(14) 0.7907(17) 0.7272(9) 0.107(6) Uani 0.35 1 d PDU E 1
H64A H 0.2495 0.8240 0.7459 0.161 Uiso 0.35 1 calc PR E 1
H64B H 0.2009 0.7630 0.7474 0.161 Uiso 0.35 1 calc PR E 1
H64C H 0.1890 0.8249 0.7053 0.161 Uiso 0.35 1 calc PR E 1
C65 C 0.1929(16) 0.6713(19) 0.6740(14) 0.089(7) Uani 0.35 1 d PDU E 1
H65A H 0.1790 0.6415 0.6953 0.134 Uiso 0.35 1 calc PR E 1
H65B H 0.2087 0.6335 0.6572 0.134 Uiso 0.35 1 calc PR E 1
H65C H 0.1615 0.7012 0.6519 0.134 Uiso 0.35 1 calc PR E 1
C62A C 0.2535(7) 0.7298(8) 0.6921(5) 0.079(3) Uani 0.65 1 d PDU E 2
C63A C 0.2779(7) 0.7239(9) 0.6536(4) 0.087(4) Uani 0.65 1 d PDU E 2
H63D H 0.2535 0.7534 0.6265 0.130 Uiso 0.65 1 calc PR E 2
H63E H 0.2798 0.6673 0.6454 0.130 Uiso 0.65 1 calc PR E 2
H63F H 0.3161 0.7471 0.6639 0.130 Uiso 0.65 1 calc PR E 2
C64A C 0.2546(8) 0.8165(8) 0.7071(6) 0.103(4) Uani 0.65 1 d PDU E 2
H64D H 0.2925 0.8391 0.7126 0.154 Uiso 0.65 1 calc PR E 2
H64E H 0.2458 0.8192 0.7356 0.154 Uiso 0.65 1 calc PR E 2
H64F H 0.2264 0.8474 0.6828 0.154 Uiso 0.65 1 calc PR E 2
C65A C 0.1935(8) 0.6979(11) 0.6767(9) 0.093(4) Uani 0.65 1 d PDU E 2
H65D H 0.1803 0.6967 0.7031 0.140 Uiso 0.65 1 calc PR E 2
H65E H 0.1926 0.6433 0.6644 0.140 Uiso 0.65 1 calc PR E 2
H65F H 0.1686 0.7329 0.6526 0.140 Uiso 0.65 1 calc PR E 2
C66 C 0.4437(3) 0.6216(4) 0.7727(2) 0.0482(15) Uani 1 1 d U . .
C67 C 0.4968(13) 0.6371(15) 0.7608(10) 0.053(3) Uani 0.43(4) 1 d PDU F 1
C68 C 0.487(3) 0.623(3) 0.7103(9) 0.055(5) Uani 0.43(4) 1 d PDU F 1
H68A H 0.4589 0.6607 0.6914 0.083 Uiso 0.43(4) 1 calc PR F 1
H68B H 0.4737 0.5675 0.7021 0.083 Uiso 0.43(4) 1 calc PR F 1
H68C H 0.5230 0.6302 0.7047 0.083 Uiso 0.43(4) 1 calc PR F 1
C69 C 0.5391(12) 0.578(2) 0.7907(10) 0.066(5) Uani 0.43(4) 1 d PDU F 1
H69A H 0.5759 0.5853 0.7869 0.099 Uiso 0.43(4) 1 calc PR F 1
H69B H 0.5256 0.5228 0.7815 0.099 Uiso 0.43(4) 1 calc PR F 1
H69C H 0.5432 0.5861 0.8231 0.099 Uiso 0.43(4) 1 calc PR F 1
C70 C 0.5174(15) 0.7222(17) 0.7744(12) 0.061(5) Uani 0.43(4) 1 d PDU F 1
H70A H 0.5267 0.7290 0.8078 0.091 Uiso 0.43(4) 1 calc PR F 1
H70B H 0.4874 0.7603 0.7579 0.091 Uiso 0.43(4) 1 calc PR F 1
H70C H 0.5512 0.7325 0.7663 0.091 Uiso 0.43(4) 1 calc PR F 1
C67A C 0.4992(10) 0.6225(13) 0.7617(8) 0.054(3) Uani 0.57(4) 1 d PDU F 2
C68A C 0.482(2) 0.624(2) 0.7096(7) 0.055(4) Uani 0.57(4) 1 d PDU F 2
H68D H 0.4562 0.6696 0.6973 0.083 Uiso 0.57(4) 1 calc PR F 2
H68E H 0.4619 0.5737 0.6968 0.083 Uiso 0.57(4) 1 calc PR F 2
H68F H 0.5155 0.6292 0.7008 0.083 Uiso 0.57(4) 1 calc PR F 2
C69A C 0.5320(11) 0.5458(17) 0.7803(9) 0.073(5) Uani 0.57(4) 1 d PDU F 2
H69D H 0.5696 0.5491 0.7775 0.110 Uiso 0.57(4) 1 calc PR F 2
H69E H 0.5114 0.4996 0.7626 0.110 Uiso 0.57(4) 1 calc PR F 2
H69F H 0.5362 0.5392 0.8129 0.110 Uiso 0.57(4) 1 calc PR F 2
C70A C 0.5350(11) 0.6942(18) 0.7839(8) 0.068(4) Uani 0.57(4) 1 d PDU F 2
H70D H 0.5129 0.7436 0.7735 0.103 Uiso 0.57(4) 1 calc PR F 2
H70E H 0.5688 0.6958 0.7749 0.103 Uiso 0.57(4) 1 calc PR F 2
H70F H 0.5465 0.6898 0.8175 0.103 Uiso 0.57(4) 1 calc PR F 2
C71 C 0.3884(3) 0.8554(4) 0.8551(2) 0.0446(14) Uani 1 1 d U . .
C72 C 0.4257(11) 0.9312(17) 0.8604(9) 0.058(3) Uani 0.30 1 d PDU G 1
C73 C 0.4858(11) 0.9052(19) 0.8873(12) 0.087(7) Uani 0.30 1 d PDU G 1
H73A H 0.5055 0.9483 0.9084 0.131 Uiso 0.30 1 calc PR G 1
H73B H 0.5058 0.8939 0.8657 0.131 Uiso 0.30 1 calc PR G 1
H73C H 0.4850 0.8566 0.9050 0.131 Uiso 0.30 1 calc PR G 1
C74 C 0.4111(12) 1.0016(17) 0.8841(11) 0.071(5) Uani 0.30 1 d PDU G 1
H74A H 0.4270 1.0506 0.8759 0.107 Uiso 0.30 1 calc PR G 1
H74B H 0.4270 0.9937 0.9177 0.107 Uiso 0.30 1 calc PR G 1
H74C H 0.3698 1.0067 0.8745 0.107 Uiso 0.30 1 calc PR G 1
C75 C 0.4226(13) 0.947(2) 0.8116(9) 0.074(5) Uani 0.30 1 d PDU G 1
H75A H 0.4041 0.9989 0.8013 0.110 Uiso 0.30 1 calc PR G 1
H75B H 0.4006 0.9041 0.7914 0.110 Uiso 0.30 1 calc PR G 1
H75C H 0.4610 0.9480 0.8104 0.110 Uiso 0.30 1 calc PR G 1
C72A C 0.4131(5) 0.9343(8) 0.8449(4) 0.056(2) Uani 0.70 1 d PDU G 2
C73A C 0.4771(4) 0.9293(8) 0.8644(5) 0.082(4) Uani 0.70 1 d PDU G 2
H73D H 0.4933 0.9776 0.8556 0.122 Uiso 0.70 1 calc PR G 2
H73E H 0.4898 0.8816 0.8521 0.122 Uiso 0.70 1 calc PR G 2
H73F H 0.4897 0.9256 0.8981 0.122 Uiso 0.70 1 calc PR G 2
C74A C 0.3872(6) 1.0049(7) 0.8597(5) 0.081(3) Uani 0.70 1 d PDU G 2
H74D H 0.3916 0.9992 0.8924 0.121 Uiso 0.70 1 calc PR G 2
H74E H 0.3467 1.0078 0.8411 0.121 Uiso 0.70 1 calc PR G 2
H74F H 0.4061 1.0542 0.8554 0.121 Uiso 0.70 1 calc PR G 2
C75A C 0.3976(6) 0.9428(9) 0.7923(4) 0.078(3) Uani 0.70 1 d PDU G 2
H75D H 0.3569 0.9332 0.7770 0.117 Uiso 0.70 1 calc PR G 2
H75E H 0.4191 0.9034 0.7814 0.117 Uiso 0.70 1 calc PR G 2
H75F H 0.4070 0.9972 0.7850 0.117 Uiso 0.70 1 calc PR G 2
C76 C 0.4407(3) 0.6894(4) 0.9253(2) 0.0452(15) Uani 1 1 d U . .
C77 C 0.5024(6) 0.6843(7) 0.9589(4) 0.070(3) Uani 0.70 1 d PDU H 1
C78 C 0.5127(6) 0.7417(9) 0.9991(4) 0.094(5) Uani 0.70 1 d PDU H 1
H78A H 0.4835 0.7336 1.0131 0.142 Uiso 0.70 1 calc PR H 1
H78B H 0.5110 0.7972 0.9881 0.142 Uiso 0.70 1 calc PR H 1
H78C H 0.5502 0.7314 1.0222 0.142 Uiso 0.70 1 calc PR H 1
C79 C 0.5426(5) 0.7039(11) 0.9330(5) 0.100(4) Uani 0.70 1 d PDU H 1
H79A H 0.5820 0.7004 0.9543 0.150 Uiso 0.70 1 calc PR H 1
H79B H 0.5351 0.7585 0.9204 0.150 Uiso 0.70 1 calc PR H 1
H79C H 0.5368 0.6655 0.9077 0.150 Uiso 0.70 1 calc PR H 1
C80 C 0.5118(7) 0.6000(7) 0.9770(5) 0.106(5) Uani 0.70 1 d PDU H 1
H80A H 0.5508 0.5943 0.9985 0.159 Uiso 0.70 1 calc PR H 1
H80B H 0.5053 0.5623 0.9513 0.159 Uiso 0.70 1 calc PR H 1
H80C H 0.4853 0.5881 0.9932 0.159 Uiso 0.70 1 calc PR H 1
C77A C 0.4964(15) 0.673(2) 0.9613(10) 0.137(13) Uani 0.30 1 d PDU H 2
C78A C 0.5257(15) 0.754(2) 0.9678(14) 0.152(14) Uani 0.30 1 d PDU H 2
H78D H 0.5252 0.7742 0.9378 0.228 Uiso 0.30 1 calc PR H 2
H78E H 0.5651 0.7481 0.9886 0.228 Uiso 0.30 1 calc PR H 2
H78F H 0.5059 0.7919 0.9812 0.228 Uiso 0.30 1 calc PR H 2
C79A C 0.5285(13) 0.612(3) 0.9438(9) 0.133(13) Uani 0.30 1 d PDU H 2
H79D H 0.5121 0.5587 0.9437 0.199 Uiso 0.30 1 calc PR H 2
H79E H 0.5684 0.6119 0.9639 0.199 Uiso 0.30 1 calc PR H 2
H79F H 0.5258 0.6264 0.9123 0.199 Uiso 0.30 1 calc PR H 2
C80A C 0.4907(14) 0.645(3) 1.0059(10) 0.149(14) Uani 0.30 1 d PDU H 2
H80D H 0.4589 0.6736 1.0107 0.224 Uiso 0.30 1 calc PR H 2
H80E H 0.5258 0.6571 1.0315 0.224 Uiso 0.30 1 calc PR H 2
H80F H 0.4835 0.5873 1.0044 0.224 Uiso 0.30 1 calc PR H 2
N1 N 0.2708(8) 0.5133(14) 0.8744(8) 0.101(5) Uani 0.50 1 d PDU I 1
H1A H 0.2991 0.5344 0.8660 0.152 Uiso 0.50 1 calc PR I 1
H1B H 0.2760 0.4593 0.8786 0.152 Uiso 0.50 1 calc PR I 1
H1C H 0.2712 0.5366 0.9012 0.152 Uiso 0.50 1 calc PR I 1
C100 C 0.2223(9) 0.5270(19) 0.8423(10) 0.087(5) Uani 0.50 1 d PDU I 1
H10G H 0.1945 0.5158 0.8578 0.104 Uiso 0.50 1 calc PR I 1
H10H H 0.2184 0.4816 0.8206 0.104 Uiso 0.50 1 calc PR I 1
C101 C 0.1989(7) 0.5880(13) 0.8144(7) 0.094(4) Uani 0.50 1 d PDU I 1
H10I H 0.1936 0.6337 0.8332 0.113 Uiso 0.50 1 calc PR I 1
H10J H 0.2250 0.6057 0.7985 0.113 Uiso 0.50 1 calc PR I 1
C102 C 0.1539(8) 0.5709(13) 0.7860(7) 0.099(6) Uani 0.50 1 d PDU I 1
H10K H 0.1600 0.5414 0.7607 0.149 Uiso 0.50 1 calc PR I 1
H10L H 0.1325 0.6202 0.7740 0.149 Uiso 0.50 1 calc PR I 1
H10M H 0.1324 0.5373 0.8002 0.149 Uiso 0.50 1 calc PR I 1
O60 O 0.3165(6) 0.4177(10) 0.9147(6) 0.108(4) Uani 0.50 1 d PU J 1
N1A N 0.2430(7) 0.5301(16) 0.8459(8) 0.094(5) Uani 0.50 1 d PDU K 2
H1A1 H 0.2524 0.5146 0.8212 0.141 Uiso 0.50 1 calc PR K 2
H1A2 H 0.2211 0.5751 0.8385 0.141 Uiso 0.50 1 calc PR K 2
H1A3 H 0.2234 0.4898 0.8536 0.141 Uiso 0.50 1 calc PR K 2
C110 C 0.2902(8) 0.5457(13) 0.8815(9) 0.078(4) Uani 0.50 1 d PDU K 2
H11A H 0.2791 0.5883 0.8992 0.094 Uiso 0.50 1 calc PR K 2
H11B H 0.3159 0.5719 0.8678 0.094 Uiso 0.50 1 calc PR K 2
C111 C 0.3237(7) 0.4956(11) 0.9139(7) 0.077(4) Uani 0.50 1 d PDU K 2
H11C H 0.3007 0.4735 0.9315 0.092 Uiso 0.50 1 calc PR K 2
H11D H 0.3337 0.4499 0.8976 0.092 Uiso 0.50 1 calc PR K 2
C112 C 0.3668(8) 0.5211(13) 0.9413(8) 0.112(7) Uani 0.50 1 d PDU K 2
H11E H 0.3990 0.5045 0.9323 0.168 Uiso 0.50 1 calc PR K 2
H11F H 0.3717 0.4997 0.9720 0.168 Uiso 0.50 1 calc PR K 2
H11G H 0.3652 0.5800 0.9420 0.168 Uiso 0.50 1 calc PR K 2
C200 C 0.0285(6) 0.4874(8) 0.5102(5) 0.167(5) Uani 0.50 1 d PU . .
O81 O 0.0285(6) 0.4874(8) 0.5102(5) 0.167(5) Uani 0.50 1 d P . .
C201 C 0.0540(12) 0.4886(14) 0.4766(9) 0.197(8) Uani 1 1 d DU . .
O80 O 0.0313(12) 0.526(2) 0.4431(8) 0.197(12) Uani 0.50 1 d P . .
C202 C 0.1167(14) 0.4636(16) 0.4997(14) 0.181(12) Uani 0.50 1 d PDU . .

loop_
_atom_site_aniso_label
_atom_site_aniso_U_11
_atom_site_aniso_U_22
_atom_site_aniso_U_33
_atom_site_aniso_U_23
_atom_site_aniso_U_13
_atom_site_aniso_U_12
Cr1 0.0288(5) 0.0337(5) 0.0400(5) -0.0052(4) 0.0120(4) -0.0031(4)
Cr2 0.0335(5) 0.0301(5) 0.0341(5) -0.0035(4) 0.0117(4) 0.0015(4)
Cr3 0.0323(5) 0.0475(6) 0.0314(5) -0.0147(4) 0.0122(4) -0.0105(4)
Cr4 0.0283(4) 0.0366(5) 0.0269(4) -0.0031(4) 0.0103(3) -0.0076(4)
Cr5 0.0282(4) 0.0292(4) 0.0264(4) 0.0000(3) 0.0106(3) -0.0015(4)
Cr6 0.0316(5) 0.0325(5) 0.0282(4) -0.0013(4) 0.0127(4) -0.0066(4)
Cr7 0.0525(6) 0.0418(6) 0.0410(5) -0.0169(4) 0.0239(5) -0.0219(5)
Cr8 0.0423(5) 0.0348(5) 0.0310(5) -0.0050(4) 0.0143(4) -0.0091(4)
Co1 0.0288(5) 0.0337(5) 0.0400(5) -0.0052(4) 0.0120(4) -0.0031(4)
Co2 0.0335(5) 0.0301(5) 0.0341(5) -0.0035(4) 0.0117(4) 0.0015(4)
Co3 0.0323(5) 0.0475(6) 0.0314(5) -0.0147(4) 0.0122(4) -0.0105(4)
Co4 0.0283(4) 0.0366(5) 0.0269(4) -0.0031(4) 0.0103(3) -0.0076(4)
Co5 0.0282(4) 0.0292(4) 0.0264(4) 0.0000(3) 0.0106(3) -0.0015(4)
Co6 0.0316(5) 0.0325(5) 0.0282(4) -0.0013(4) 0.0127(4) -0.0066(4)
Co7 0.0525(6) 0.0418(6) 0.0410(5) -0.0169(4) 0.0239(5) -0.0219(5)
Co8 0.0423(5) 0.0348(5) 0.0310(5) -0.0050(4) 0.0143(4) -0.0091(4)
F1 0.0313(17) 0.0328(17) 0.0322(16) -0.0023(13) 0.0080(13) 0.0045(13)
F2 0.0284(16) 0.0337(17) 0.0288(16) -0.0080(13) 0.0061(13) 0.0010(13)
F3 0.0296(16) 0.0406(19) 0.0296(16) -0.0058(14) 0.0114(13) -0.0072(14)
F4 0.0293(16) 0.0273(16) 0.0283(15) -0.0003(12) 0.0103(13) -0.0061(13)
F5 0.0268(15) 0.0353(17) 0.0261(15) 0.0001(13) 0.0099(12) -0.0052(13)
F6 0.0345(17) 0.0303(17) 0.0303(16) -0.0041(13) 0.0124(13) -0.0092(13)
F7 0.0425(19) 0.0322(17) 0.0289(16) -0.0065(13) 0.0141(14) -0.0074(14)
F8 0.0305(16) 0.0275(16) 0.0318(16) -0.0007(13) 0.0066(13) -0.0031(13)
O1 0.047(3) 0.033(2) 0.059(3) 0.015(2) 0.019(2) 0.006(2)
O2 0.037(2) 0.040(2) 0.054(3) 0.012(2) 0.017(2) 0.0150(19)
O3 0.046(3) 0.040(3) 0.060(3) -0.013(2) 0.024(2) -0.010(2)
O4 0.067(3) 0.035(2) 0.044(3) -0.010(2) 0.020(2) -0.010(2)
O5 0.047(3) 0.050(3) 0.048(3) -0.017(2) 0.021(2) -0.005(2)
O6 0.039(3) 0.070(3) 0.060(3) -0.038(3) 0.024(2) -0.012(2)
O7 0.031(2) 0.046(3) 0.039(2) 0.0032(19) 0.0009(18) -0.0068(19)
O8 0.045(2) 0.051(3) 0.029(2) -0.0042(19) 0.0090(18) -0.018(2)
O9 0.031(2) 0.047(3) 0.049(3) -0.019(2) 0.0058(19) 0.0006(19)
O10 0.025(2) 0.043(2) 0.035(2) -0.0097(18) 0.0093(16) -0.0043(17)
O11 0.044(3) 0.072(3) 0.042(3) -0.019(2) 0.024(2) -0.025(2)
O12 0.053(3) 0.059(3) 0.043(3) 0.002(2) 0.027(2) -0.012(2)
O13 0.036(2) 0.043(2) 0.041(2) -0.0056(19) 0.0163(19) -0.0176(19)
O14 0.038(2) 0.040(2) 0.036(2) -0.0051(18) 0.0128(18) -0.0101(18)
O15 0.039(2) 0.042(2) 0.032(2) 0.0005(18) 0.0054(18) 0.0001(19)
O16 0.036(2) 0.036(2) 0.031(2) 0.0046(17) 0.0091(17) 0.0031(18)
O17 0.028(2) 0.046(2) 0.030(2) -0.0003(18) 0.0110(16) 0.0029(18)
O18 0.029(2) 0.042(2) 0.0254(19) 0.0024(16) 0.0064(16) -0.0100(17)
O19 0.035(2) 0.033(2) 0.039(2) -0.0036(17) 0.0114(18) -0.0062(17)
O20 0.045(2) 0.030(2) 0.049(2) -0.0042(18) 0.022(2) -0.0015(19)
O21 0.048(2) 0.041(2) 0.034(2) -0.0079(18) 0.0233(19) -0.014(2)
O22 0.081(4) 0.055(3) 0.044(3) -0.019(2) 0.032(3) -0.032(3)
O23 0.035(2) 0.055(3) 0.041(2) 0.010(2) 0.0165(19) 0.002(2)
O24 0.036(2) 0.042(3) 0.058(3) -0.017(2) 0.016(2) -0.007(2)
O25 0.079(4) 0.051(3) 0.032(2) -0.004(2) 0.000(2) -0.016(3)
O26 0.077(3) 0.042(3) 0.032(2) 0.006(2) 0.009(2) -0.003(2)
O27 0.070(3) 0.063(3) 0.053(3) -0.022(2) 0.036(3) -0.029(3)
O28 0.059(3) 0.057(3) 0.063(3) -0.026(2) 0.037(3) -0.025(2)
O29 0.061(3) 0.036(2) 0.065(3) -0.008(2) 0.035(3) -0.018(2)
O30 0.049(3) 0.031(2) 0.071(3) -0.003(2) 0.027(2) -0.006(2)
O31 0.041(2) 0.055(3) 0.044(3) -0.018(2) 0.006(2) 0.012(2)
O32 0.033(2) 0.061(3) 0.034(2) -0.008(2) 0.0058(18) 0.009(2)
C1 0.032(3) 0.024(3) 0.069(4) 0.010(3) 0.011(3) 0.007(2)
C2 0.048(4) 0.060(4) 0.093(5) 0.034(4) 0.009(4) 0.020(3)
C3 0.080(7) 0.072(6) 0.173(9) -0.007(6) 0.006(6) 0.041(5)
C4 0.043(4) 0.103(7) 0.099(7) 0.008(5) -0.007(4) 0.000(4)
C5 0.084(7) 0.184(11) 0.147(8) 0.130(8) 0.021(6) 0.035(7)
C6 0.039(3) 0.034(3) 0.039(3) -0.004(2) 0.010(2) 0.004(2)
C7 0.061(5) 0.044(5) 0.050(6) -0.017(4) 0.003(4) 0.000(4)
C8 0.077(7) 0.051(7) 0.064(7) -0.015(5) -0.004(6) -0.023(6)
C9 0.083(8) 0.071(7) 0.053(6) -0.004(5) -0.015(6) -0.011(6)
C10 0.092(7) 0.057(7) 0.075(7) -0.035(6) 0.018(6) 0.007(6)
C7A 0.059(5) 0.042(5) 0.049(5) -0.016(4) 0.005(4) 0.003(5)
C8A 0.058(7) 0.071(8) 0.070(9) -0.018(8) -0.016(6) 0.005(7)
C9A 0.099(9) 0.059(8) 0.049(6) -0.013(6) 0.013(7) -0.003(8)
C10A 0.082(8) 0.044(6) 0.056(7) -0.014(5) 0.008(7) -0.001(6)
C11 0.029(3) 0.065(4) 0.029(3) -0.010(3) 0.007(2) 0.008(3)
C12 0.049(4) 0.081(4) 0.042(3) -0.014(3) 0.018(3) 0.019(3)
C13 0.070(5) 0.114(7) 0.052(4) 0.000(4) 0.035(4) 0.026(5)
C14 0.045(4) 0.104(6) 0.056(4) 0.004(4) 0.025(3) 0.027(4)
C15 0.086(6) 0.086(5) 0.070(5) -0.030(4) 0.029(4) 0.025(4)
C16 0.030(3) 0.039(3) 0.036(3) 0.002(2) 0.015(2) 0.001(2)
C17 0.044(3) 0.071(4) 0.060(4) 0.022(4) 0.002(3) 0.000(3)
C18 0.084(7) 0.074(5) 0.172(10) 0.056(6) 0.006(7) 0.013(5)
C19 0.128(8) 0.211(11) 0.039(4) 0.021(6) 0.004(5) 0.012(9)
C20 0.051(4) 0.151(9) 0.129(8) 0.074(7) -0.036(5) -0.027(6)
C21 0.027(3) 0.050(4) 0.029(3) -0.009(2) 0.011(2) -0.005(2)
C22 0.028(3) 0.056(4) 0.052(3) -0.009(3) 0.000(3) 0.003(3)
C23 0.029(4) 0.091(6) 0.128(7) 0.024(6) 0.021(4) 0.007(4)
C24 0.078(6) 0.081(6) 0.062(5) -0.027(4) -0.022(4) 0.021(5)
C25 0.047(4) 0.056(4) 0.070(5) -0.002(4) -0.005(4) 0.009(3)
C26 0.038(3) 0.085(5) 0.035(3) -0.009(3) 0.013(3) -0.030(3)
C27 0.068(4) 0.108(5) 0.044(3) -0.004(4) 0.032(3) -0.037(4)
C28 0.096(6) 0.095(6) 0.087(6) 0.005(5) 0.058(5) -0.033(5)
C29 0.156(9) 0.117(7) 0.094(7) -0.005(6) 0.097(7) -0.024(6)
C30 0.098(6) 0.165(10) 0.071(6) 0.045(6) 0.023(5) -0.030(6)
C31 0.036(3) 0.029(3) 0.043(3) -0.001(2) 0.011(3) -0.008(2)
C32 0.047(3) 0.054(4) 0.069(4) -0.009(3) 0.014(3) -0.026(3)
C33 0.046(6) 0.100(9) 0.084(7) 0.005(7) -0.005(5) -0.029(6)
C34 0.059(7) 0.099(8) 0.089(7) -0.005(7) 0.031(6) -0.045(6)
C35 0.086(9) 0.051(6) 0.125(10) -0.007(7) 0.018(8) -0.028(5)
C33A 0.045(7) 0.093(10) 0.114(11) -0.016(9) 0.015(9) -0.023(7)
C34A 0.071(10) 0.078(11) 0.075(8) -0.006(7) 0.030(8) -0.055(8)
C35A 0.084(12) 0.060(10) 0.075(9) -0.022(8) 0.016(10) -0.043(8)
C36 0.032(3) 0.040(3) 0.039(3) 0.009(3) 0.006(2) -0.004(2)
C37 0.057(6) 0.060(5) 0.047(5) 0.015(5) 0.000(5) 0.011(5)
C38 0.083(10) 0.053(10) 0.053(10) 0.027(7) 0.001(7) 0.002(8)
C39 0.056(10) 0.074(11) 0.051(8) 0.023(7) -0.005(7) 0.010(8)
C40 0.071(9) 0.080(9) 0.074(8) 0.012(7) 0.002(7) 0.036(7)
C37A 0.052(5) 0.060(5) 0.041(4) 0.010(4) 0.003(4) 0.014(4)
C38A 0.090(7) 0.057(5) 0.069(6) 0.026(5) -0.015(6) 0.005(5)
C39A 0.063(8) 0.076(9) 0.047(5) 0.019(6) 0.004(5) 0.012(6)
C40A 0.050(6) 0.093(8) 0.062(6) 0.008(6) 0.005(5) 0.028(5)
C41 0.038(3) 0.024(3) 0.029(3) 0.003(2) 0.006(2) 0.000(2)
C42 0.040(5) 0.047(5) 0.035(5) 0.008(5) 0.003(4) 0.009(4)
C43 0.037(9) 0.062(8) 0.036(8) -0.011(7) -0.008(6) 0.001(6)
C44 0.059(8) 0.079(9) 0.039(7) 0.018(7) 0.005(6) 0.006(7)
C45 0.043(8) 0.051(9) 0.056(8) 0.004(8) 0.002(6) 0.013(7)
C42A 0.039(4) 0.042(4) 0.031(4) 0.006(3) 0.003(3) 0.011(4)
C43A 0.063(6) 0.078(6) 0.042(5) -0.014(5) -0.012(5) 0.020(6)
C44A 0.078(7) 0.061(6) 0.061(6) 0.031(5) -0.002(6) -0.001(6)
C45A 0.043(5) 0.076(8) 0.061(6) 0.019(6) 0.002(5) 0.019(5)
C46 0.034(3) 0.030(3) 0.027(3) 0.002(2) 0.009(2) 0.003(2)
C47 0.060(4) 0.031(3) 0.062(4) -0.011(3) 0.027(3) -0.002(3)
C48 0.106(7) 0.092(7) 0.087(6) -0.045(5) -0.003(5) 0.000(6)
C49 0.215(11) 0.042(4) 0.171(9) -0.002(5) 0.145(8) -0.003(6)
C50 0.092(5) 0.047(4) 0.093(6) -0.002(4) 0.050(5) 0.017(4)
C51 0.045(3) 0.046(3) 0.030(3) -0.009(2) 0.015(2) -0.017(3)
C52 0.067(4) 0.056(4) 0.031(3) -0.007(3) 0.023(3) -0.016(3)
C53 0.066(4) 0.063(4) 0.050(4) 0.001(3) 0.039(3) 0.002(3)
C54 0.062(4) 0.107(6) 0.037(4) -0.009(4) 0.013(3) -0.009(4)
C55 0.128(7) 0.066(4) 0.047(4) -0.029(3) 0.049(5) -0.035(4)
C56 0.030(3) 0.059(4) 0.033(3) -0.011(3) 0.012(2) 0.005(3)
C57 0.041(3) 0.072(4) 0.063(4) -0.012(3) 0.008(3) 0.003(3)
C58 0.066(6) 0.137(8) 0.066(5) -0.040(5) -0.014(4) 0.007(6)
C59 0.040(4) 0.081(6) 0.115(7) -0.006(5) 0.025(4) 0.014(4)
C60 0.055(5) 0.105(6) 0.094(7) 0.035(5) 0.001(5) 0.003(5)
C61 0.082(5) 0.052(4) 0.044(4) 0.015(3) 0.002(3) -0.007(4)
C62 0.095(7) 0.063(6) 0.064(6) 0.022(5) 0.001(5) -0.004(5)
C63 0.116(10) 0.072(10) 0.077(9) 0.041(7) 0.000(8) -0.017(9)
C64 0.120(13) 0.074(11) 0.100(12) 0.022(9) 0.003(10) 0.030(9)
C65 0.090(10) 0.077(13) 0.072(11) 0.040(9) -0.010(9) -0.009(10)
C62A 0.097(6) 0.066(5) 0.055(5) 0.024(4) 0.002(5) -0.008(5)
C63A 0.121(9) 0.075(8) 0.049(6) 0.030(6) 0.010(6) -0.015(8)
C64A 0.122(9) 0.067(6) 0.089(8) 0.027(6) -0.003(7) 0.020(6)
C65A 0.087(6) 0.087(10) 0.083(8) 0.028(9) 0.002(6) 0.012(7)
C66 0.056(3) 0.054(4) 0.043(3) -0.009(3) 0.027(3) -0.020(3)
C67 0.059(5) 0.059(6) 0.054(5) -0.012(5) 0.036(4) -0.018(5)
C68 0.070(10) 0.055(9) 0.055(6) -0.010(7) 0.041(6) -0.013(8)
C69 0.065(8) 0.079(11) 0.064(9) -0.006(9) 0.033(7) -0.011(9)
C70 0.064(12) 0.068(9) 0.072(11) -0.022(8) 0.051(9) -0.029(8)
C67A 0.059(5) 0.061(6) 0.054(4) -0.009(5) 0.034(4) -0.019(5)
C68A 0.071(10) 0.060(7) 0.054(5) -0.012(6) 0.046(5) -0.014(7)
C69A 0.068(9) 0.085(10) 0.074(10) 0.003(8) 0.034(7) -0.004(8)
C70A 0.057(9) 0.087(10) 0.067(8) -0.015(8) 0.030(7) -0.030(7)
C71 0.039(3) 0.031(3) 0.063(4) 0.002(3) 0.016(3) -0.004(3)
C72 0.050(6) 0.037(5) 0.087(7) 0.006(6) 0.023(6) -0.011(5)
C73 0.052(8) 0.058(12) 0.127(14) 0.004(12) 0.000(11) -0.015(8)
C74 0.067(11) 0.040(8) 0.107(11) -0.013(9) 0.032(9) -0.024(8)
C75 0.070(11) 0.062(10) 0.094(10) 0.008(9) 0.035(8) -0.025(10)
C72A 0.050(5) 0.037(4) 0.082(6) 0.008(5) 0.024(4) -0.010(4)
C73A 0.047(5) 0.052(7) 0.123(9) 0.015(6) 0.000(6) -0.018(5)
C74A 0.082(8) 0.034(5) 0.126(9) -0.002(7) 0.035(7) -0.010(6)
C75A 0.076(8) 0.071(7) 0.083(7) 0.022(6) 0.022(6) -0.022(7)
C76 0.045(3) 0.048(4) 0.036(3) 0.000(3) 0.005(3) 0.011(3)
C77 0.061(5) 0.076(6) 0.053(6) -0.020(5) -0.006(4) 0.034(5)
C78 0.071(8) 0.110(9) 0.060(7) -0.039(7) -0.032(6) 0.042(7)
C79 0.035(5) 0.143(11) 0.103(9) -0.028(8) -0.001(5) 0.007(7)
C80 0.124(11) 0.085(7) 0.067(8) 0.002(6) -0.021(7) 0.058(7)
C77A 0.068(16) 0.25(4) 0.057(13) -0.009(18) -0.019(12) 0.083(19)
C78A 0.068(19) 0.26(4) 0.083(18) -0.02(2) -0.028(16) 0.07(2)
C79A 0.061(16) 0.25(4) 0.050(14) 0.003(19) -0.023(12) 0.09(2)
C80A 0.099(19) 0.26(4) 0.054(14) -0.003(19) -0.015(13) 0.10(2)
N1 0.071(10) 0.114(10) 0.117(10) 0.022(9) 0.030(8) 0.028(8)
C100 0.060(9) 0.120(10) 0.090(9) -0.009(7) 0.039(7) 0.020(9)
C101 0.052(8) 0.117(10) 0.102(9) -0.011(7) 0.013(7) 0.035(7)
C102 0.082(11) 0.098(13) 0.098(12) -0.027(10) 0.005(8) 0.000(10)
O60 0.069(7) 0.112(9) 0.155(10) 0.010(8) 0.056(7) 0.012(7)
N1A 0.052(9) 0.117(9) 0.111(9) -0.006(8) 0.025(8) 0.026(9)
C110 0.052(8) 0.069(9) 0.120(9) 0.018(8) 0.036(7) 0.011(7)
C111 0.050(6) 0.071(7) 0.126(8) 0.021(7) 0.050(6) 0.035(6)
C112 0.078(10) 0.085(12) 0.160(15) 0.022(11) 0.024(9) 0.056(9)
C200 0.215(15) 0.119(9) 0.157(13) 0.071(9) 0.052(11) 0.009(10)
O81 0.215(15) 0.119(9) 0.157(13) 0.071(9) 0.052(11) 0.009(10)
C201 0.26(2) 0.157(16) 0.18(2) 0.026(16) 0.079(16) 0.001(16)
O80 0.23(3) 0.25(3) 0.099(15) 0.034(18) 0.036(17) -0.02(2)
C202 0.26(2) 0.063(16) 0.24(4) 0.03(2) 0.11(2) 0.02(2)

loop_
_atom_type_symbol
_atom_type_description
_atom_type_scat_dispersion_real
_atom_type_scat_dispersion_imag
_atom_type_scat_source
C C 0.0033 0.0016 'International Tables Vol C Tables 4.2.6.8 and 6.1.1.4'
H H 0.0000 0.0000 'International Tables Vol C Tables 4.2.6.8 and 6.1.1.4'
N N 0.0061 0.0033 'International Tables Vol C Tables 4.2.6.8 and 6.1.1.4'
O O 0.0106 0.0060 'International Tables Vol C Tables 4.2.6.8 and 6.1.1.4'
F F 0.0171 0.0103 'International Tables Vol C Tables 4.2.6.8 and 6.1.1.4'
Cr Cr 0.3209 0.6236 'International Tables Vol C Tables 4.2.6.8 and 6.1.1.4'
Co Co 0.3494 0.9721 'International Tables Vol C Tables 4.2.6.8 and 6.1.1.4'

loop_
_geom_angle_atom_site_label_1
_geom_angle_atom_site_label_2
_geom_angle_atom_site_label_3
_geom_angle
_geom_angle_site_symmetry_1
_geom_angle_site_symmetry_3
_geom_angle_publ_flag
F8 Cr1 F1 87.22(13) . . ?
F8 Cr1 O30 91.58(17) . . ?
F1 Cr1 O30 178.71(17) . . ?
F8 Cr1 O3 178.71(18) . . ?
F1 Cr1 O3 91.96(16) . . ?
O30 Cr1 O3 89.24(19) . . ?
F8 Cr1 O1 88.57(17) . . ?
F1 Cr1 O1 90.40(16) . . ?
O30 Cr1 O1 90.02(19) . . ?
O3 Cr1 O1 92.4(2) . . ?
F8 Cr1 O32 91.41(15) . . ?
F1 Cr1 O32 90.72(17) . . ?
O30 Cr1 O32 88.8(2) . . ?
O3 Cr1 O32 87.61(18) . . ?
O1 Cr1 O32 178.9(2) . . ?
F1 Cr2 F2 89.55(13) . . ?
F1 Cr2 O4 89.82(17) . . ?
F2 Cr2 O4 177.69(18) . . ?
F1 Cr2 O5 177.41(18) . . ?
F2 Cr2 O5 92.16(16) . . ?
O4 Cr2 O5 88.54(19) . . ?
F1 Cr2 O2 91.09(16) . . ?
F2 Cr2 O2 89.30(17) . . ?
O4 Cr2 O2 92.9(2) . . ?
O5 Cr2 O2 86.99(19) . . ?
F1 Cr2 O7 90.08(16) . . ?
F2 Cr2 O7 89.66(15) . . ?
O4 Cr2 O7 88.12(19) . . ?
O5 Cr2 O7 91.9(2) . . ?
O2 Cr2 O7 178.43(18) . . ?
F2 Cr3 F3 88.92(13) . . ?
F2 Cr3 O6 90.90(18) . . ?
F3 Cr3 O6 177.51(18) . . ?
F2 Cr3 O8 91.24(15) . . ?
F3 Cr3 O8 90.05(17) . . ?
O6 Cr3 O8 92.4(2) . . ?
F2 Cr3 O11 178.27(16) . . ?
F3 Cr3 O11 91.98(17) . . ?
O6 Cr3 O11 88.3(2) . . ?
O8 Cr3 O11 87.28(19) . . ?
F2 Cr3 O9 90.22(17) . . ?
F3 Cr3 O9 89.98(15) . . ?
O6 Cr3 O9 87.54(19) . . ?
O8 Cr3 O9 178.54(19) . . ?
O11 Cr3 O9 91.3(2) . . ?
F4 Cr4 F3 89.55(13) . . ?
F4 Cr4 O12 179.19(19) . . ?
F3 Cr4 O12 90.75(17) . . ?
F4 Cr4 O13 91.79(15) . . ?
F3 Cr4 O13 177.94(16) . . ?
O12 Cr4 O13 87.93(18) . . ?
F4 Cr4 O15 91.06(15) . . ?
F3 Cr4 O15 90.23(16) . . ?
O12 Cr4 O15 88.18(19) . . ?
O13 Cr4 O15 91.31(18) . . ?
F4 Cr4 O10 88.95(15) . . ?
F3 Cr4 O10 91.70(15) . . ?
O12 Cr4 O10 91.80(19) . . ?
O13 Cr4 O10 86.76(18) . . ?
O15 Cr4 O10 178.07(18) . . ?
F5 Cr5 F4 86.83(13) . . ?
F5 Cr5 O14 176.63(16) . . ?
F4 Cr5 O14 89.99(15) . . ?
F5 Cr5 O17 89.57(15) . . ?
F4 Cr5 O17 90.71(15) . . ?
O14 Cr5 O17 89.35(17) . . ?
F5 Cr5 O19 93.19(15) . . ?
F4 Cr5 O19 179.38(17) . . ?
O14 Cr5 O19 90.00(17) . . ?
O17 Cr5 O19 89.92(17) . . ?
F5 Cr5 O16 89.66(15) . . ?
F4 Cr5 O16 91.76(15) . . ?
O14 Cr5 O16 91.56(17) . . ?
O17 Cr5 O16 177.37(17) . . ?
O19 Cr5 O16 87.62(17) . . ?
F5 Cr6 F6 90.23(13) . . ?
F5 Cr6 O21 177.61(16) . . ?
F6 Cr6 O21 92.15(15) . . ?
F5 Cr6 O20 90.70(16) . . ?
F6 Cr6 O20 178.17(16) . . ?
O21 Cr6 O20 86.93(17) . . ?
F5 Cr6 O18 91.39(14) . . ?
F6 Cr6 O18 89.94(15) . . ?
O21 Cr6 O18 88.35(17) . . ?
O20 Cr6 O18 91.62(18) . . ?
F5 Cr6 O23 88.20(15) . . ?
F6 Cr6 O23 89.34(17) . . ?
O21 Cr6 O23 92.09(18) . . ?
O20 Cr6 O23 89.11(19) . . ?
O18 Cr6 O23 179.17(19) . . ?
F6 Cr7 F7 88.96(13) . . ?
F6 Cr7 O24 91.35(17) . . ?
F7 Cr7 O24 88.88(17) . . ?
F6 Cr7 O22 90.31(17) . . ?
F7 Cr7 O22 178.6(2) . . ?
O24 Cr7 O22 92.3(2) . . ?
F6 Cr7 O27 178.23(17) . . ?
F7 Cr7 O27 92.63(17) . . ?
O24 Cr7 O27 87.9(2) . . ?
O22 Cr7 O27 88.11(19) . . ?
F6 Cr7 O25 89.50(19) . . ?
F7 Cr7 O25 89.70(17) . . ?
O24 Cr7 O25 178.3(2) . . ?
O22 Cr7 O25 89.1(2) . . ?
O27 Cr7 O25 91.3(2) . . ?
F7 Cr8 F8 89.27(13) . . ?
F7 Cr8 O26 91.28(17) . . ?
F8 Cr8 O26 89.48(18) . . ?
F7 Cr8 O31 90.19(17) . . ?
F8 Cr8 O31 90.51(16) . . ?
O26 Cr8 O31 178.5(2) . . ?
F7 Cr8 O28 90.83(17) . . ?
F8 Cr8 O28 177.73(19) . . ?
O26 Cr8 O28 92.8(2) . . ?
O31 Cr8 O28 87.2(2) . . ?
F7 Cr8 O29 178.74(18) . . ?
F8 Cr8 O29 91.91(16) . . ?
O26 Cr8 O29 89.2(2) . . ?
O31 Cr8 O29 89.4(2) . . ?
O28 Cr8 O29 88.0(2) . . ?
Cr2 F1 Cr1 123.26(16) . . ?
Cr3 F2 Cr2 123.69(16) . . ?
Cr4 F3 Cr3 123.13(16) . . ?
Cr4 F4 Cr5 123.02(15) . . ?
Cr6 F5 Cr5 123.56(15) . . ?
Cr6 F6 Cr7 123.59(17) . . ?
Cr7 F7 Cr8 123.05(16) . . ?
Cr8 F8 Cr1 123.04(16) . . ?
C1 O1 Cr1 130.6(4) . . ?
C1 O2 Cr2 135.9(4) . . ?
C6 O3 Cr1 133.1(4) . . ?
C6 O4 Cr2 133.8(4) . . ?
C11 O5 Cr2 133.6(4) . . ?
C11 O6 Cr3 132.1(4) . . ?
C16 O7 Cr2 130.9(4) . . ?
C16 O8 Cr3 135.9(4) . . ?
C21 O9 Cr3 129.6(4) . . ?
C21 O10 Cr4 135.9(4) . . ?
C26 O11 Cr3 134.3(4) . . ?
C26 O12 Cr4 131.2(5) . . ?
C31 O13 Cr4 134.3(4) . . ?
C31 O14 Cr5 130.2(4) . . ?
C36 O15 Cr4 128.2(4) . . ?
C36 O16 Cr5 135.3(4) . . ?
C41 O17 Cr5 129.6(4) . . ?
C41 O18 Cr6 135.7(4) . . ?
C46 O19 Cr5 134.0(4) . . ?
C46 O20 Cr6 130.9(4) . . ?
C51 O21 Cr6 136.7(4) . . ?
C51 O22 Cr7 130.4(4) . . ?
C56 O23 Cr6 130.3(4) . . ?
C56 O24 Cr7 134.9(4) . . ?
C61 O25 Cr7 129.8(5) . . ?
C61 O26 Cr8 134.3(5) . . ?
C66 O27 Cr7 134.5(4) . . ?
C66 O28 Cr8 132.7(4) . . ?
C71 O29 Cr8 136.5(4) . . ?
C71 O30 Cr1 128.8(4) . . ?
C76 O31 Cr8 128.6(4) . . ?
C76 O32 Cr1 135.5(4) . . ?
O2 C1 O1 126.9(6) . . ?
O2 C1 C2 114.4(6) . . ?
O1 C1 C2 118.8(6) . . ?
C5 C2 C4 111.3(7) . . ?
C5 C2 C3 111.1(7) . . ?
C4 C2 C3 106.3(7) . . ?
C5 C2 C1 111.6(7) . . ?
C4 C2 C1 107.9(6) . . ?
C3 C2 C1 108.4(6) . . ?
C2 C3 H3A 109.5 . . ?
C2 C3 H3B 109.5 . . ?
H3A C3 H3B 109.5 . . ?
C2 C3 H3C 109.5 . . ?
H3A C3 H3C 109.5 . . ?
H3B C3 H3C 109.5 . . ?
C2 C4 H4A 109.5 . . ?
C2 C4 H4B 109.5 . . ?
H4A C4 H4B 109.5 . . ?
C2 C4 H4C 109.5 . . ?
H4A C4 H4C 109.5 . . ?
H4B C4 H4C 109.5 . . ?
C2 C5 H5A 109.5 . . ?
C2 C5 H5B 109.5 . . ?
H5A C5 H5B 109.5 . . ?
C2 C5 H5C 109.5 . . ?
H5A C5 H5C 109.5 . . ?
H5B C5 H5C 109.5 . . ?
O4 C6 O3 126.2(6) . . ?
O4 C6 C7 120.3(8) . . ?
O3 C6 C7 113.4(8) . . ?
O4 C6 C7A 112.8(11) . . ?
O3 C6 C7A 121.0(11) . . ?
C7 C6 C7A 9.7(12) . . ?
C6 C7 C9 106.4(13) . . ?
C6 C7 C8 113.3(13) . . ?
C9 C7 C8 112.7(14) . . ?
C6 C7 C10 104.0(12) . . ?
C9 C7 C10 111.6(14) . . ?
C8 C7 C10 108.5(14) . . ?
C7 C8 H8A 109.5 . . ?
C7 C8 H8B 109.5 . . ?
H8A C8 H8B 109.5 . . ?
C7 C8 H8C 109.5 . . ?
H8A C8 H8C 109.5 . . ?
H8B C8 H8C 109.5 . . ?
C7 C9 H9A 109.5 . . ?
C7 C9 H9B 109.5 . . ?
H9A C9 H9B 109.5 . . ?
C7 C9 H9C 109.5 . . ?
H9A C9 H9C 109.5 . . ?
H9B C9 H9C 109.5 . . ?
C7 C10 H10A 109.5 . . ?
C7 C10 H10B 109.5 . . ?
H10A C10 H10B 109.5 . . ?
C7 C10 H10C 109.5 . . ?
H10A C10 H10C 109.5 . . ?
H10B C10 H10C 109.5 . . ?
C10A C7A C8A 113(2) . . ?
C10A C7A C9A 110(2) . . ?
C8A C7A C9A 106.5(19) . . ?
C10A C7A C6 105.9(16) . . ?
C8A C7A C6 108.1(18) . . ?
C9A C7A C6 113.7(19) . . ?
C7A C8A H8A1 109.5 . . ?
C7A C8A H8A2 109.5 . . ?
H8A1 C8A H8A2 109.5 . . ?
C7A C8A H8A3 109.5 . . ?
H8A1 C8A H8A3 109.5 . . ?
H8A2 C8A H8A3 109.5 . . ?
C7A C9A H9A1 109.5 . . ?
C7A C9A H9A2 109.5 . . ?
H9A1 C9A H9A2 109.5 . . ?
C7A C9A H9A3 109.5 . . ?
H9A1 C9A H9A3 109.5 . . ?
H9A2 C9A H9A3 109.5 . . ?
C7A C10A H10D 109.5 . . ?
C7A C10A H10E 109.5 . . ?
H10D C10A H10E 109.5 . . ?
C7A C10A H10F 109.5 . . ?
H10D C10A H10F 109.5 . . ?
H10E C10A H10F 109.5 . . ?
O6 C11 O5 125.9(6) . . ?
O6 C11 C12 116.6(6) . . ?
O5 C11 C12 117.5(6) . . ?
C13 C12 C15 111.4(7) . . ?
C13 C12 C14 111.7(7) . . ?
C15 C12 C14 109.8(7) . . ?
C13 C12 C11 107.9(7) . . ?
C15 C12 C11 109.7(6) . . ?
C14 C12 C11 106.1(5) . . ?
C12 C13 H13A 109.5 . . ?
C12 C13 H13B 109.5 . . ?
H13A C13 H13B 109.5 . . ?
C12 C13 H13C 109.5 . . ?
H13A C13 H13C 109.5 . . ?
H13B C13 H13C 109.5 . . ?
C12 C14 H14A 109.5 . . ?
C12 C14 H14B 109.5 . . ?
H14A C14 H14B 109.5 . . ?
C12 C14 H14C 109.5 . . ?
H14A C14 H14C 109.5 . . ?
H14B C14 H14C 109.5 . . ?
C12 C15 H15A 109.5 . . ?
C12 C15 H15B 109.5 . . ?
H15A C15 H15B 109.5 . . ?
C12 C15 H15C 109.5 . . ?
H15A C15 H15C 109.5 . . ?
H15B C15 H15C 109.5 . . ?
O7 C16 O8 126.3(6) . . ?
O7 C16 C17 117.3(5) . . ?
O8 C16 C17 116.4(6) . . ?
C20 C17 C19 118.0(10) . . ?
C20 C17 C18 107.9(9) . . ?
C19 C17 C18 105.1(9) . . ?
C20 C17 C16 111.5(7) . . ?
C19 C17 C16 105.2(7) . . ?
C18 C17 C16 108.8(7) . . ?
C17 C18 H18A 109.5 . . ?
C17 C18 H18B 109.5 . . ?
H18A C18 H18B 109.5 . . ?
C17 C18 H18C 109.5 . . ?
H18A C18 H18C 109.5 . . ?
H18B C18 H18C 109.5 . . ?
C17 C19 H19A 109.5 . . ?
C17 C19 H19B 109.5 . . ?
H19A C19 H19B 109.5 . . ?
C17 C19 H19C 109.5 . . ?
H19A C19 H19C 109.5 . . ?
H19B C19 H19C 109.5 . . ?
C17 C20 H20A 109.5 . . ?
C17 C20 H20B 109.5 . . ?
H20A C20 H20B 109.5 . . ?
C17 C20 H20C 109.5 . . ?
H20A C20 H20C 109.5 . . ?
H20B C20 H20C 109.5 . . ?
O10 C21 O9 125.7(5) . . ?
O10 C21 C22 116.8(5) . . ?
O9 C21 C22 117.4(6) . . ?
C23 C22 C25 111.0(7) . . ?
C23 C22 C21 105.9(6) . . ?
C25 C22 C21 111.6(6) . . ?
C23 C22 C24 108.5(7) . . ?
C25 C22 C24 110.8(7) . . ?
C21 C22 C24 108.7(6) . . ?
C22 C23 H23A 109.5 . . ?
C22 C23 H23B 109.5 . . ?
H23A C23 H23B 109.5 . . ?
C22 C23 H23C 109.5 . . ?
H23A C23 H23C 109.5 . . ?
H23B C23 H23C 109.5 . . ?
C22 C24 H24A 109.5 . . ?
C22 C24 H24B 109.5 . . ?
H24A C24 H24B 109.5 . . ?
C22 C24 H24C 109.5 . . ?
H24A C24 H24C 109.5 . . ?
H24B C24 H24C 109.5 . . ?
C22 C25 H25A 109.5 . . ?
C22 C25 H25B 109.5 . . ?
H25A C25 H25B 109.5 . . ?
C22 C25 H25C 109.5 . . ?
H25A C25 H25C 109.5 . . ?
H25B C25 H25C 109.5 . . ?
O12 C26 O11 125.3(6) . . ?
O12 C26 C27 114.5(7) . . ?
O11 C26 C27 120.1(7) . . ?
C29 C27 C28 111.9(8) . . ?
C29 C27 C26 110.0(8) . . ?
C28 C27 C26 111.3(7) . . ?
C29 C27 C30 111.6(9) . . ?
C28 C27 C30 105.8(9) . . ?
C26 C27 C30 105.9(6) . . ?
C27 C28 H28A 109.5 . . ?
C27 C28 H28B 109.5 . . ?
H28A C28 H28B 109.5 . . ?
C27 C28 H28C 109.5 . . ?
H28A C28 H28C 109.5 . . ?
H28B C28 H28C 109.5 . . ?
C27 C29 H29A 109.5 . . ?
C27 C29 H29B 109.5 . . ?
H29A C29 H29B 109.5 . . ?
C27 C29 H29C 109.5 . . ?
H29A C29 H29C 109.5 . . ?
H29B C29 H29C 109.5 . . ?
C27 C30 H30A 109.5 . . ?
C27 C30 H30B 109.5 . . ?
H30A C30 H30B 109.5 . . ?
C27 C30 H30C 109.5 . . ?
H30A C30 H30C 109.5 . . ?
H30B C30 H30C 109.5 . . ?
O14 C31 O13 125.6(5) . . ?
O14 C31 C32 118.0(6) . . ?
O13 C31 C32 116.4(6) . . ?
C33A C32 C35 142.6(13) . . ?
C33A C32 C34 52.8(14) . . ?
C35 C32 C34 116.2(11) . . ?
C33A C32 C35A 117.8(16) . . ?
C35 C32 C35A 38.5(11) . . ?
C34 C32 C35A 133.7(12) . . ?
C33A C32 C31 110.9(12) . . ?
C35 C32 C31 106.1(8) . . ?
C34 C32 C31 112.2(7) . . ?
C35A C32 C31 112.7(11) . . ?
C33A C32 C33 56.0(13) . . ?
C35 C32 C33 108.8(11) . . ?
C34 C32 C33 106.8(10) . . ?
C35A C32 C33 70.6(14) . . ?
C31 C32 C33 106.2(7) . . ?
C33A C32 C34A 105.4(16) . . ?
C35 C32 C34A 68.1(13) . . ?
C34 C32 C34A 53.6(10) . . ?
C35A C32 C34A 102.8(14) . . ?
C31 C32 C34A 105.9(9) . . ?
C33 C32 C34A 147.2(10) . . ?
C32 C33 H33A 109.5 . . ?
C32 C33 H33B 109.5 . . ?
H33A C33 H33B 109.5 . . ?
C32 C33 H33C 109.5 . . ?
H33A C33 H33C 109.5 . . ?
H33B C33 H33C 109.5 . . ?
C32 C34 H34A 109.5 . . ?
C32 C34 H34B 109.5 . . ?
H34A C34 H34B 109.5 . . ?
C32 C34 H34C 109.5 . . ?
H34A C34 H34C 109.5 . . ?
H34B C34 H34C 109.5 . . ?
C32 C35 H35A 109.5 . . ?
C32 C35 H35B 109.5 . . ?
H35A C35 H35B 109.5 . . ?
C32 C35 H35C 109.5 . . ?
H35A C35 H35C 109.5 . . ?
H35B C35 H35C 109.5 . . ?
C32 C33A H33D 109.5 . . ?
C32 C33A H33E 109.5 . . ?
H33D C33A H33E 109.5 . . ?
C32 C33A H33F 109.5 . . ?
H33D C33A H33F 109.5 . . ?
H33E C33A H33F 109.5 . . ?
C32 C34A H34D 109.5 . . ?
C32 C34A H34E 109.5 . . ?
H34D C34A H34E 109.5 . . ?
C32 C34A H34F 109.5 . . ?
H34D C34A H34F 109.5 . . ?
H34E C34A H34F 109.5 . . ?
C32 C35A H35D 109.5 . . ?
C32 C35A H35E 109.5 . . ?
H35D C35A H35E 109.5 . . ?
C32 C35A H35F 109.5 . . ?
H35D C35A H35F 109.5 . . ?
H35E C35A H35F 109.5 . . ?
O16 C36 O15 126.8(6) . . ?
O16 C36 C37 121.4(9) . . ?
O15 C36 C37 110.9(9) . . ?
O16 C36 C37A 114.1(7) . . ?
O15 C36 C37A 119.0(6) . . ?
C37 C36 C37A 15.5(9) . . ?
C40 C37 C38 110.2(17) . . ?
C40 C37 C39 111.9(18) . . ?
C38 C37 C39 108.0(16) . . ?
C40 C37 C36 108.8(16) . . ?
C38 C37 C36 107.9(15) . . ?
C39 C37 C36 110.0(19) . . ?
C37 C38 H38A 109.5 . . ?
C37 C38 H38B 109.5 . . ?
H38A C38 H38B 109.5 . . ?
C37 C38 H38C 109.5 . . ?
H38A C38 H38C 109.5 . . ?
H38B C38 H38C 109.5 . . ?
C37 C39 H39A 109.5 . . ?
C37 C39 H39B 109.5 . . ?
H39A C39 H39B 109.5 . . ?
C37 C39 H39C 109.5 . . ?
H39A C39 H39C 109.5 . . ?
H39B C39 H39C 109.5 . . ?
C37 C40 H40A 109.5 . . ?
C37 C40 H40B 109.5 . . ?
H40A C40 H40B 109.5 . . ?
C37 C40 H40C 109.5 . . ?
H40A C40 H40C 109.5 . . ?
H40B C40 H40C 109.5 . . ?
C40A C37A C38A 106.9(11) . . ?
C40A C37A C39A 110.8(11) . . ?
C38A C37A C39A 112.0(11) . . ?
C40A C37A C36 110.5(9) . . ?
C38A C37A C36 105.1(9) . . ?
C39A C37A C36 111.4(11) . . ?
C37A C38A H38D 109.5 . . ?
C37A C38A H38E 109.5 . . ?
H38D C38A H38E 109.5 . . ?
C37A C38A H38F 109.5 . . ?
H38D C38A H38F 109.5 . . ?
H38E C38A H38F 109.5 . . ?
C37A C39A H39D 109.5 . . ?
C37A C39A H39E 109.5 . . ?
H39D C39A H39E 109.5 . . ?
C37A C39A H39F 109.5 . . ?
H39D C39A H39F 109.5 . . ?
H39E C39A H39F 109.5 . . ?
C37A C40A H40D 109.5 . . ?
C37A C40A H40E 109.5 . . ?
H40D C40A H40E 109.5 . . ?
C37A C40A H40F 109.5 . . ?
H40D C40A H40F 109.5 . . ?
H40E C40A H40F 109.5 . . ?
O18 C41 O17 125.7(5) . . ?
O18 C41 C42A 117.4(6) . . ?
O17 C41 C42A 116.8(6) . . ?
O18 C41 C42 115.2(8) . . ?
O17 C41 C42 118.5(8) . . ?
C42A C41 C42 8.1(9) . . ?
C45 C42 C44 109.8(17) . . ?
C45 C42 C43 109.9(16) . . ?
C44 C42 C43 109.2(16) . . ?
C45 C42 C41 107.2(15) . . ?
C44 C42 C41 113.1(16) . . ?
C43 C42 C41 107.6(15) . . ?
C42 C43 H43A 109.5 . . ?
C42 C43 H43B 109.5 . . ?
H43A C43 H43B 109.5 . . ?
C42 C43 H43C 109.5 . . ?
H43A C43 H43C 109.5 . . ?
H43B C43 H43C 109.5 . . ?
C42 C44 H44A 109.5 . . ?
C42 C44 H44B 109.5 . . ?
H44A C44 H44B 109.5 . . ?
C42 C44 H44C 109.5 . . ?
H44A C44 H44C 109.5 . . ?
H44B C44 H44C 109.5 . . ?
C42 C45 H45A 109.5 . . ?
C42 C45 H45B 109.5 . . ?
H45A C45 H45B 109.5 . . ?
C42 C45 H45C 109.5 . . ?
H45A C45 H45C 109.5 . . ?
H45B C45 H45C 109.5 . . ?
C44A C42A C45A 110.5(10) . . ?
C44A C42A C43A 107.7(11) . . ?
C45A C42A C43A 109.7(11) . . ?
C44A C42A C41 109.6(9) . . ?
C45A C42A C41 113.1(9) . . ?
C43A C42A C41 106.1(9) . . ?
C42A C43A H43D 109.5 . . ?
C42A C43A H43E 109.5 . . ?
H43D C43A H43E 109.5 . . ?
C42A C43A H43F 109.5 . . ?
H43D C43A H43F 109.5 . . ?
H43E C43A H43F 109.5 . . ?
C42A C44A H44D 109.5 . . ?
C42A C44A H44E 109.5 . . ?
H44D C44A H44E 109.5 . . ?
C42A C44A H44F 109.5 . . ?
H44D C44A H44F 109.5 . . ?
H44E C44A H44F 109.5 . . ?
C42A C45A H45D 109.5 . . ?
C42A C45A H45E 109.5 . . ?
H45D C45A H45E 109.5 . . ?
C42A C45A H45F 109.5 . . ?
H45D C45A H45F 109.5 . . ?
H45E C45A H45F 109.5 . . ?
O19 C46 O20 125.4(5) . . ?
O19 C46 C47 117.7(5) . . ?
O20 C46 C47 116.8(5) . . ?
C49 C47 C50 114.7(8) . . ?
C49 C47 C46 111.3(6) . . ?
C50 C47 C46 111.5(6) . . ?
C49 C47 C48 113.3(9) . . ?
C50 C47 C48 101.3(7) . . ?
C46 C47 C48 103.7(6) . . ?
C47 C48 H48A 109.5 . . ?
C47 C48 H48B 109.5 . . ?
H48A C48 H48B 109.5 . . ?
C47 C48 H48C 109.5 . . ?
H48A C48 H48C 109.5 . . ?
H48B C48 H48C 109.5 . . ?
C47 C49 H49A 109.5 . . ?
C47 C49 H49B 109.5 . . ?
H49A C49 H49B 109.5 . . ?
C47 C49 H49C 109.5 . . ?
H49A C49 H49C 109.5 . . ?
H49B C49 H49C 109.5 . . ?
C47 C50 H50A 109.5 . . ?
C47 C50 H50B 109.5 . . ?
H50A C50 H50B 109.5 . . ?
C47 C50 H50C 109.5 . . ?
H50A C50 H50C 109.5 . . ?
H50B C50 H50C 109.5 . . ?
O21 C51 O22 124.9(5) . . ?
O21 C51 C52 118.5(5) . . ?
O22 C51 C52 116.4(5) . . ?
C53 C52 C54 111.7(6) . . ?
C53 C52 C55 110.0(7) . . ?
C54 C52 C55 110.8(7) . . ?
C53 C52 C51 108.2(5) . . ?
C54 C52 C51 106.4(6) . . ?
C55 C52 C51 109.6(5) . . ?
C52 C53 H53A 109.5 . . ?
C52 C53 H53B 109.5 . . ?
H53A C53 H53B 109.5 . . ?
C52 C53 H53C 109.5 . . ?
H53A C53 H53C 109.5 . . ?
H53B C53 H53C 109.5 . . ?
C52 C54 H54A 109.5 . . ?
C52 C54 H54B 109.5 . . ?
H54A C54 H54B 109.5 . . ?
C52 C54 H54C 109.5 . . ?
H54A C54 H54C 109.5 . . ?
H54B C54 H54C 109.5 . . ?
C52 C55 H55A 109.5 . . ?
C52 C55 H55B 109.5 . . ?
H55A C55 H55B 109.5 . . ?
C52 C55 H55C 109.5 . . ?
H55A C55 H55C 109.5 . . ?
H55B C55 H55C 109.5 . . ?
O24 C56 O23 125.8(6) . . ?
O24 C56 C57 116.8(6) . . ?
O23 C56 C57 117.3(6) . . ?
C60 C57 C58 114.4(9) . . ?
C60 C57 C59 111.9(8) . . ?
C58 C57 C59 107.3(8) . . ?
C60 C57 C56 109.9(7) . . ?
C58 C57 C56 104.1(6) . . ?
C59 C57 C56 108.8(7) . . ?
C57 C58 H58A 109.5 . . ?
C57 C58 H58B 109.5 . . ?
H58A C58 H58B 109.5 . . ?
C57 C58 H58C 109.5 . . ?
H58A C58 H58C 109.5 . . ?
H58B C58 H58C 109.5 . . ?
C57 C59 H59A 109.5 . . ?
C57 C59 H59B 109.5 . . ?
H59A C59 H59B 109.5 . . ?
C57 C59 H59C 109.5 . . ?
H59A C59 H59C 109.5 . . ?
H59B C59 H59C 109.5 . . ?
C57 C60 H60A 109.5 . . ?
C57 C60 H60B 109.5 . . ?
H60A C60 H60B 109.5 . . ?
C57 C60 H60C 109.5 . . ?
H60A C60 H60C 109.5 . . ?
H60B C60 H60C 109.5 . . ?
O25 C61 O26 128.4(7) . . ?
O25 C61 C62A 115.1(8) . . ?
O26 C61 C62A 116.2(8) . . ?
O25 C61 C62 116.1(11) . . ?
O26 C61 C62 114.2(11) . . ?
C62A C61 C62 19.2(10) . . ?
C64 C62 C63 111.5(18) . . ?
C64 C62 C65 112.8(19) . . ?
C63 C62 C65 111.0(18) . . ?
C64 C62 C61 114.1(19) . . ?
C63 C62 C61 99.0(18) . . ?
C65 C62 C61 108(2) . . ?
C62 C63 H63A 109.5 . . ?
C62 C63 H63B 109.5 . . ?
H63A C63 H63B 109.5 . . ?
C62 C63 H63C 109.5 . . ?
H63A C63 H63C 109.5 . . ?
H63B C63 H63C 109.5 . . ?
C62 C64 H64A 109.5 . . ?
C62 C64 H64B 109.5 . . ?
H64A C64 H64B 109.5 . . ?
C62 C64 H64C 109.5 . . ?
H64A C64 H64C 109.5 . . ?
H64B C64 H64C 109.5 . . ?
C62 C65 H65A 109.5 . . ?
C62 C65 H65B 109.5 . . ?
H65A C65 H65B 109.5 . . ?
C62 C65 H65C 109.5 . . ?
H65A C65 H65C 109.5 . . ?
H65B C65 H65C 109.5 . . ?
C65A C62A C64A 110.0(13) . . ?
C65A C62A C63A 111.1(12) . . ?
C64A C62A C63A 109.4(12) . . ?
C65A C62A C61 109.1(13) . . ?
C64A C62A C61 110.3(11) . . ?
C63A C62A C61 106.8(11) . . ?
C62A C63A H63D 109.5 . . ?
C62A C63A H63E 109.5 . . ?
H63D C63A H63E 109.5 . . ?
C62A C63A H63F 109.5 . . ?
H63D C63A H63F 109.5 . . ?
H63E C63A H63F 109.5 . . ?
C62A C64A H64D 109.5 . . ?
C62A C64A H64E 109.5 . . ?
H64D C64A H64E 109.5 . . ?
C62A C64A H64F 109.5 . . ?
H64D C64A H64F 109.5 . . ?
H64E C64A H64F 109.5 . . ?
C62A C65A H65D 109.5 . . ?
C62A C65A H65E 109.5 . . ?
H65D C65A H65E 109.5 . . ?
C62A C65A H65F 109.5 . . ?
H65D C65A H65F 109.5 . . ?
H65E C65A H65F 109.5 . . ?
O28 C66 O27 124.8(6) . . ?
O28 C66 C67 114.4(11) . . ?
O27 C66 C67 120.4(11) . . ?
O28 C66 C67A 119.8(9) . . ?
O27 C66 C67A 115.3(9) . . ?
C67 C66 C67A 9.3(14) . . ?
C69 C67 C68 110.6(18) . . ?
C69 C67 C70 110.1(16) . . ?
C68 C67 C70 110.6(18) . . ?
C69 C67 C66 103(2) . . ?
C68 C67 C66 112(3) . . ?
C70 C67 C66 109(2) . . ?
C67 C68 H68A 109.5 . . ?
C67 C68 H68B 109.5 . . ?
H68A C68 H68B 109.5 . . ?
C67 C68 H68C 109.5 . . ?
H68A C68 H68C 109.5 . . ?
H68B C68 H68C 109.5 . . ?
C67 C69 H69A 109.5 . . ?
C67 C69 H69B 109.5 . . ?
H69A C69 H69B 109.5 . . ?
C67 C69 H69C 109.5 . . ?
H69A C69 H69C 109.5 . . ?
H69B C69 H69C 109.5 . . ?
C67 C70 H70A 109.5 . . ?
C67 C70 H70B 109.5 . . ?
H70A C70 H70B 109.5 . . ?
C67 C70 H70C 109.5 . . ?
H70A C70 H70C 109.5 . . ?
H70B C70 H70C 109.5 . . ?
C70A C67A C68A 112.2(15) . . ?
C70A C67A C69A 109.4(13) . . ?
C68A C67A C69A 109.5(14) . . ?
C70A C67A C66 110.4(16) . . ?
C68A C67A C66 106(2) . . ?
C69A C67A C66 108.8(16) . . ?
C67A C68A H68D 109.5 . . ?
C67A C68A H68E 109.5 . . ?
H68D C68A H68E 109.5 . . ?
C67A C68A H68F 109.5 . . ?
H68D C68A H68F 109.5 . . ?
H68E C68A H68F 109.5 . . ?
C67A C69A H69D 109.5 . . ?
C67A C69A H69E 109.5 . . ?
H69D C69A H69E 109.5 . . ?
C67A C69A H69F 109.5 . . ?
H69D C69A H69F 109.5 . . ?
H69E C69A H69F 109.5 . . ?
C67A C70A H70D 109.5 . . ?
C67A C70A H70E 109.5 . . ?
H70D C70A H70E 109.5 . . ?
C67A C70A H70F 109.5 . . ?
H70D C70A H70F 109.5 . . ?
H70E C70A H70F 109.5 . . ?
O29 C71 O30 126.8(6) . . ?
O29 C71 C72A 114.7(7) . . ?
O30 C71 C72A 118.4(7) . . ?
O29 C71 C72 117.2(11) . . ?
O30 C71 C72 114.2(12) . . ?
C72A C71 C72 17.8(10) . . ?
C74 C72 C75 114.8(19) . . ?
C74 C72 C73 108.9(18) . . ?
C75 C72 C73 107.1(17) . . ?
C74 C72 C71 117(2) . . ?
C75 C72 C71 102.5(19) . . ?
C73 C72 C71 106(2) . . ?
C72 C73 H73A 109.5 . . ?
C72 C73 H73B 109.5 . . ?
H73A C73 H73B 109.5 . . ?
C72 C73 H73C 109.5 . . ?
H73A C73 H73C 109.5 . . ?
H73B C73 H73C 109.5 . . ?
C72 C74 H74A 109.5 . . ?
C72 C74 H74B 109.5 . . ?
H74A C74 H74B 109.5 . . ?
C72 C74 H74C 109.5 . . ?
H74A C74 H74C 109.5 . . ?
H74B C74 H74C 109.5 . . ?
C72 C75 H75A 109.5 . . ?
C72 C75 H75B 109.5 . . ?
H75A C75 H75B 109.5 . . ?
C72 C75 H75C 109.5 . . ?
H75A C75 H75C 109.5 . . ?
H75B C75 H75C 109.5 . . ?
C74A C72A C73A 116.0(10) . . ?
C74A C72A C71 111.2(9) . . ?
C73A C72A C71 108.8(9) . . ?
C74A C72A C75A 105.8(10) . . ?
C73A C72A C75A 105.7(10) . . ?
C71 C72A C75A 108.9(9) . . ?
C72A C73A H73D 109.5 . . ?
C72A C73A H73E 109.5 . . ?
H73D C73A H73E 109.5 . . ?
C72A C73A H73F 109.5 . . ?
H73D C73A H73F 109.5 . . ?
H73E C73A H73F 109.5 . . ?
C72A C74A H74D 109.5 . . ?
C72A C74A H74E 109.5 . . ?
H74D C74A H74E 109.5 . . ?
C72A C74A H74F 109.5 . . ?
H74D C74A H74F 109.5 . . ?
H74E C74A H74F 109.5 . . ?
C72A C75A H75D 109.5 . . ?
C72A C75A H75E 109.5 . . ?
H75D C75A H75E 109.5 . . ?
C72A C75A H75F 109.5 . . ?
H75D C75A H75F 109.5 . . ?
H75E C75A H75F 109.5 . . ?
O31 C76 O32 126.3(6) . . ?
O31 C76 C77A 116.3(12) . . ?
O32 C76 C77A 117.3(12) . . ?
O31 C76 C77 115.6(6) . . ?
O32 C76 C77 117.8(6) . . ?
C77A C76 C77 9.9(17) . . ?
C80 C77 C78 108.8(11) . . ?
C80 C77 C79 110.5(12) . . ?
C78 C77 C79 109.8(12) . . ?
C80 C77 C76 107.1(10) . . ?
C78 C77 C76 111.3(9) . . ?
C79 C77 C76 109.3(9) . . ?
C77 C78 H78A 109.5 . . ?
C77 C78 H78B 109.5 . . ?
H78A C78 H78B 109.5 . . ?
C77 C78 H78C 109.5 . . ?
H78A C78 H78C 109.5 . . ?
H78B C78 H78C 109.5 . . ?
C77 C79 H79A 109.5 . . ?
C77 C79 H79B 109.5 . . ?
H79A C79 H79B 109.5 . . ?
C77 C79 H79C 109.5 . . ?
H79A C79 H79C 109.5 . . ?
H79B C79 H79C 109.5 . . ?
C77 C80 H80A 109.5 . . ?
C77 C80 H80B 109.5 . . ?
H80A C80 H80B 109.5 . . ?
C77 C80 H80C 109.5 . . ?
H80A C80 H80C 109.5 . . ?
H80B C80 H80C 109.5 . . ?
C76 C77A C79A 110(2) . . ?
C76 C77A C80A 112(2) . . ?
C79A C77A C80A 111(2) . . ?
C76 C77A C78A 103(2) . . ?
C79A C77A C78A 110(2) . . ?
C80A C77A C78A 110(2) . . ?
C77A C78A H78D 109.5 . . ?
C77A C78A H78E 109.5 . . ?
H78D C78A H78E 109.5 . . ?
C77A C78A H78F 109.5 . . ?
H78D C78A H78F 109.5 . . ?
H78E C78A H78F 109.5 . . ?
C77A C79A H79D 109.5 . . ?
C77A C79A H79E 109.5 . . ?
H79D C79A H79E 109.5 . . ?
C77A C79A H79F 109.5 . . ?
H79D C79A H79F 109.5 . . ?
H79E C79A H79F 109.5 . . ?
C77A C80A H80D 109.5 . . ?
C77A C80A H80E 109.5 . . ?
H80D C80A H80E 109.5 . . ?
C77A C80A H80F 109.5 . . ?
H80D C80A H80F 109.5 . . ?
H80E C80A H80F 109.5 . . ?
C100 N1 H1A 109.5 . . ?
C100 N1 H1B 109.5 . . ?
H1A N1 H1B 109.5 . . ?
C100 N1 H1C 109.5 . . ?
H1A N1 H1C 109.5 . . ?
H1B N1 H1C 109.5 . . ?
N1 C100 C101 136(3) . . ?
N1 C100 H10G 103.2 . . ?
C101 C100 H10G 103.2 . . ?
N1 C100 H10H 103.2 . . ?
C101 C100 H10H 103.2 . . ?
H10G C100 H10H 105.2 . . ?
C102 C101 C100 113(2) . . ?
C102 C101 H10I 109.0 . . ?
C100 C101 H10I 109.0 . . ?
C102 C101 H10J 109.0 . . ?
C100 C101 H10J 109.0 . . ?
H10I C101 H10J 107.8 . . ?
C101 C102 H10K 109.5 . . ?
C101 C102 H10L 109.5 . . ?
H10K C102 H10L 109.5 . . ?
C101 C102 H10M 109.5 . . ?
H10K C102 H10M 109.5 . . ?
H10L C102 H10M 109.5 . . ?
C110 N1A H1A1 109.5 . . ?
C110 N1A H1A2 109.5 . . ?
H1A1 N1A H1A2 109.5 . . ?
C110 N1A H1A3 109.5 . . ?
H1A1 N1A H1A3 109.5 . . ?
H1A2 N1A H1A3 109.5 . . ?
N1A C110 C111 130(2) . . ?
N1A C110 H11A 104.8 . . ?
C111 C110 H11A 104.8 . . ?
N1A C110 H11B 104.8 . . ?
C111 C110 H11B 104.8 . . ?
H11A C110 H11B 105.8 . . ?
C112 C111 C110 119(2) . . ?
C112 C111 H11C 107.6 . . ?
C110 C111 H11C 107.6 . . ?
C112 C111 H11D 107.6 . . ?
C110 C111 H11D 107.6 . . ?
H11C C111 H11D 107.0 . . ?
C111 C112 H11E 109.5 . . ?
C111 C112 H11F 109.5 . . ?
H11E C112 H11F 109.5 . . ?
C111 C112 H11G 109.5 . . ?
H11E C112 H11G 109.5 . . ?
H11F C112 H11G 109.5 . . ?
C201 C200 O81 108.7(19) . 3_566 ?
C201 C200 C200 108.7(19) . 3_566 ?
O81 C200 C200 0.0(6) 3_566 3_566 ?
O80 C201 C200 117(3) . . ?
O80 C201 C202 131(3) . . ?
C200 C201 C202 108(2) . . ?

loop_
_geom_bond_atom_site_label_1
_geom_bond_atom_site_label_2
_geom_bond_distance
_geom_bond_site_symmetry_2
_geom_bond_publ_flag
Cr1 F8 1.949(3) . ?
Cr1 F1 1.954(3) . ?
Cr1 O30 1.963(5) . ?
Cr1 O3 1.968(4) . ?
Cr1 O1 1.972(4) . ?
Cr1 O32 1.982(4) . ?
Cr2 F1 1.931(3) . ?
Cr2 F2 1.936(3) . ?
Cr2 O4 1.952(4) . ?
Cr2 O5 1.955(4) . ?
Cr2 O2 1.963(4) . ?
Cr2 O7 1.973(4) . ?
Cr3 F2 1.925(3) . ?
Cr3 F3 1.934(3) . ?
Cr3 O6 1.949(4) . ?
Cr3 O8 1.959(4) . ?
Cr3 O11 1.967(5) . ?
Cr3 O9 1.970(4) . ?
Cr4 F4 1.925(3) . ?
Cr4 F3 1.932(3) . ?
Cr4 O12 1.942(4) . ?
Cr4 O13 1.957(4) . ?
Cr4 O15 1.959(4) . ?
Cr4 O10 1.966(4) . ?
Cr5 F5 1.940(3) . ?
Cr5 F4 1.940(3) . ?
Cr5 O14 1.949(4) . ?
Cr5 O17 1.967(4) . ?
Cr5 O19 1.969(4) . ?
Cr5 O16 1.978(4) . ?
Cr6 F5 1.914(3) . ?
Cr6 F6 1.921(3) . ?
Cr6 O21 1.946(4) . ?
Cr6 O20 1.948(4) . ?
Cr6 O18 1.966(4) . ?
Cr6 O23 1.980(4) . ?
Cr7 F6 1.930(3) . ?
Cr7 F7 1.931(3) . ?
Cr7 O24 1.939(5) . ?
Cr7 O22 1.953(4) . ?
Cr7 O27 1.954(5) . ?
Cr7 O25 1.968(5) . ?
Cr8 F7 1.932(3) . ?
Cr8 F8 1.934(3) . ?
Cr8 O26 1.949(4) . ?
Cr8 O31 1.951(4) . ?
Cr8 O28 1.959(5) . ?
Cr8 O29 1.964(4) . ?
O1 C1 1.252(7) . ?
O2 C1 1.233(8) . ?
O3 C6 1.263(7) . ?
O4 C6 1.214(8) . ?
O5 C11 1.249(8) . ?
O6 C11 1.247(8) . ?
O7 C16 1.239(7) . ?
O8 C16 1.241(7) . ?
O9 C21 1.253(7) . ?
O10 C21 1.243(7) . ?
O11 C26 1.262(9) . ?
O12 C26 1.244(9) . ?
O13 C31 1.256(7) . ?
O14 C31 1.250(7) . ?
O15 C36 1.248(7) . ?
O16 C36 1.247(7) . ?
O17 C41 1.261(7) . ?
O18 C41 1.251(7) . ?
O19 C46 1.252(7) . ?
O20 C46 1.252(7) . ?
O21 C51 1.227(7) . ?
O22 C51 1.268(7) . ?
O23 C56 1.249(8) . ?
O24 C56 1.242(8) . ?
O25 C61 1.229(9) . ?
O26 C61 1.249(9) . ?
O27 C66 1.256(8) . ?
O28 C66 1.220(8) . ?
O29 C71 1.238(8) . ?
O30 C71 1.240(8) . ?
O31 C76 1.242(7) . ?
O32 C76 1.253(7) . ?
C1 C2 1.540(9) . ?
C2 C5 1.453(9) . ?
C2 C4 1.521(9) . ?
C2 C3 1.525(10) . ?
C3 H3A 0.9800 . ?
C3 H3B 0.9800 . ?
C3 H3C 0.9800 . ?
C4 H4A 0.9800 . ?
C4 H4B 0.9800 . ?
C4 H4C 0.9800 . ?
C5 H5A 0.9800 . ?
C5 H5B 0.9800 . ?
C5 H5C 0.9800 . ?
C6 C7 1.49(2) . ?
C6 C7A 1.57(3) . ?
C7 C9 1.501(13) . ?
C7 C8 1.506(14) . ?
C7 C10 1.508(14) . ?
C8 H8A 0.9800 . ?
C8 H8B 0.9800 . ?
C8 H8C 0.9800 . ?
C9 H9A 0.9800 . ?
C9 H9B 0.9800 . ?
C9 H9C 0.9800 . ?
C10 H10A 0.9800 . ?
C10 H10B 0.9800 . ?
C10 H10C 0.9800 . ?
C7A C10A 1.50(3) . ?
C7A C8A 1.52(3) . ?
C7A C9A 1.56(3) . ?
C8A H8A1 0.9800 . ?
C8A H8A2 0.9800 . ?
C8A H8A3 0.9800 . ?
C9A H9A1 0.9800 . ?
C9A H9A2 0.9800 . ?
C9A H9A3 0.9800 . ?
C10A H10D 0.9800 . ?
C10A H10E 0.9800 . ?
C10A H10F 0.9800 . ?
C11 C12 1.541(9) . ?
C12 C13 1.505(11) . ?
C12 C15 1.525(12) . ?
C12 C14 1.529(10) . ?
C13 H13A 0.9800 . ?
C13 H13B 0.9800 . ?
C13 H13C 0.9800 . ?
C14 H14A 0.9800 . ?
C14 H14B 0.9800 . ?
C14 H14C 0.9800 . ?
C15 H15A 0.9800 . ?
C15 H15B 0.9800 . ?
C15 H15C 0.9800 . ?
C16 C17 1.526(9) . ?
C17 C20 1.488(12) . ?
C17 C19 1.504(14) . ?
C17 C18 1.516(13) . ?
C18 H18A 0.9800 . ?
C18 H18B 0.9800 . ?
C18 H18C 0.9800 . ?
C19 H19A 0.9800 . ?
C19 H19B 0.9800 . ?
C19 H19C 0.9800 . ?
C20 H20A 0.9800 . ?
C20 H20B 0.9800 . ?
C20 H20C 0.9800 . ?
C21 C22 1.525(8) . ?
C22 C23 1.513(11) . ?
C22 C25 1.513(10) . ?
C22 C24 1.527(10) . ?
C23 H23A 0.9800 . ?
C23 H23B 0.9800 . ?
C23 H23C 0.9800 . ?
C24 H24A 0.9800 . ?
C24 H24B 0.9800 . ?
C24 H24C 0.9800 . ?
C25 H25A 0.9800 . ?
C25 H25B 0.9800 . ?
C25 H25C 0.9800 . ?
C26 C27 1.530(9) . ?
C27 C29 1.439(13) . ?
C27 C28 1.488(12) . ?
C27 C30 1.547(13) . ?
C28 H28A 0.9800 . ?
C28 H28B 0.9800 . ?
C28 H28C 0.9800 . ?
C29 H29A 0.9800 . ?
C29 H29B 0.9800 . ?
C29 H29C 0.9800 . ?
C30 H30A 0.9800 . ?
C30 H30B 0.9800 . ?
C30 H30C 0.9800 . ?
C31 C32 1.518(8) . ?
C32 C33A 1.40(2) . ?
C32 C35 1.465(16) . ?
C32 C34 1.482(15) . ?
C32 C35A 1.49(2) . ?
C32 C33 1.574(15) . ?
C32 C34A 1.66(2) . ?
C33 H33A 0.9800 . ?
C33 H33B 0.9800 . ?
C33 H33C 0.9800 . ?
C34 H34A 0.9800 . ?
C34 H34B 0.9800 . ?
C34 H34C 0.9800 . ?
C35 H35A 0.9800 . ?
C35 H35B 0.9800 . ?
C35 H35C 0.9800 . ?
C33A H33D 0.9800 . ?
C33A H33E 0.9800 . ?
C33A H33F 0.9800 . ?
C34A H34D 0.9800 . ?
C34A H34E 0.9800 . ?
C34A H34F 0.9800 . ?
C35A H35D 0.9800 . ?
C35A H35E 0.9800 . ?
C35A H35F 0.9800 . ?
C36 C37 1.53(3) . ?
C36 C37A 1.549(15) . ?
C37 C40 1.500(14) . ?
C37 C38 1.512(14) . ?
C37 C39 1.517(14) . ?
C38 H38A 0.9800 . ?
C38 H38B 0.9800 . ?
C38 H38C 0.9800 . ?
C39 H39A 0.9800 . ?
C39 H39B 0.9800 . ?
C39 H39C 0.9800 . ?
C40 H40A 0.9800 . ?
C40 H40B 0.9800 . ?
C40 H40C 0.9800 . ?
C37A C40A 1.498(11) . ?
C37A C38A 1.508(12) . ?
C37A C39A 1.511(11) . ?
C38A H38D 0.9800 . ?
C38A H38E 0.9800 . ?
C38A H38F 0.9800 . ?
C39A H39D 0.9800 . ?
C39A H39E 0.9800 . ?
C39A H39F 0.9800 . ?
C40A H40D 0.9800 . ?
C40A H40E 0.9800 . ?
C40A H40F 0.9800 . ?
C41 C42A 1.514(16) . ?
C41 C42 1.55(3) . ?
C42 C45 1.505(14) . ?
C42 C44 1.512(14) . ?
C42 C43 1.514(14) . ?
C43 H43A 0.9800 . ?
C43 H43B 0.9800 . ?
C43 H43C 0.9800 . ?
C44 H44A 0.9800 . ?
C44 H44B 0.9800 . ?
C44 H44C 0.9800 . ?
C45 H45A 0.9800 . ?
C45 H45B 0.9800 . ?
C45 H45C 0.9800 . ?
C42A C44A 1.509(11) . ?
C42A C45A 1.510(11) . ?
C42A C43A 1.511(11) . ?
C43A H43D 0.9800 . ?
C43A H43E 0.9800 . ?
C43A H43F 0.9800 . ?
C44A H44D 0.9800 . ?
C44A H44E 0.9800 . ?
C44A H44F 0.9800 . ?
C45A H45D 0.9800 . ?
C45A H45E 0.9800 . ?
C45A H45F 0.9800 . ?
C46 C47 1.521(8) . ?
C47 C49 1.412(11) . ?
C47 C50 1.497(10) . ?
C47 C48 1.559(12) . ?
C48 H48A 0.9800 . ?
C48 H48B 0.9800 . ?
C48 H48C 0.9800 . ?
C49 H49A 0.9800 . ?
C49 H49B 0.9800 . ?
C49 H49C 0.9800 . ?
C50 H50A 0.9800 . ?
C50 H50B 0.9800 . ?
C50 H50C 0.9800 . ?
C51 C52 1.527(8) . ?
C52 C53 1.513(10) . ?
C52 C54 1.524(11) . ?
C52 C55 1.525(10) . ?
C53 H53A 0.9800 . ?
C53 H53B 0.9800 . ?
C53 H53C 0.9800 . ?
C54 H54A 0.9800 . ?
C54 H54B 0.9800 . ?
C54 H54C 0.9800 . ?
C55 H55A 0.9800 . ?
C55 H55B 0.9800 . ?
C55 H55C 0.9800 . ?
C56 C57 1.557(9) . ?
C57 C60 1.465(12) . ?
C57 C58 1.514(12) . ?
C57 C59 1.522(11) . ?
C58 H58A 0.9800 . ?
C58 H58B 0.9800 . ?
C58 H58C 0.9800 . ?
C59 H59A 0.9800 . ?
C59 H59B 0.9800 . ?
C59 H59C 0.9800 . ?
C60 H60A 0.9800 . ?
C60 H60B 0.9800 . ?
C60 H60C 0.9800 . ?
C61 C62A 1.562(17) . ?
C61 C62 1.61(3) . ?
C62 C64 1.505(14) . ?
C62 C63 1.505(14) . ?
C62 C65 1.512(14) . ?
C63 H63A 0.9800 . ?
C63 H63B 0.9800 . ?
C63 H63C 0.9800 . ?
C64 H64A 0.9800 . ?
C64 H64B 0.9800 . ?
C64 H64C 0.9800 . ?
C65 H65A 0.9800 . ?
C65 H65B 0.9800 . ?
C65 H65C 0.9800 . ?
C62A C65A 1.510(12) . ?
C62A C64A 1.511(12) . ?
C62A C63A 1.517(12) . ?
C63A H63D 0.9800 . ?
C63A H63E 0.9800 . ?
C63A H63F 0.9800 . ?
C64A H64D 0.9800 . ?
C64A H64E 0.9800 . ?
C64A H64F 0.9800 . ?
C65A H65D 0.9800 . ?
C65A H65E 0.9800 . ?
C65A H65F 0.9800 . ?
C66 C67 1.52(4) . ?
C66 C67A 1.54(3) . ?
C67 C69 1.509(13) . ?
C67 C68 1.512(13) . ?
C67 C70 1.514(13) . ?
C68 H68A 0.9800 . ?
C68 H68B 0.9800 . ?
C68 H68C 0.9800 . ?
C69 H69A 0.9800 . ?
C69 H69B 0.9800 . ?
C69 H69C 0.9800 . ?
C70 H70A 0.9800 . ?
C70 H70B 0.9800 . ?
C70 H70C 0.9800 . ?
C67A C70A 1.507(12) . ?
C67A C68A 1.514(12) . ?
C67A C69A 1.519(12) . ?
C68A H68D 0.9800 . ?
C68A H68E 0.9800 . ?
C68A H68F 0.9800 . ?
C69A H69D 0.9800 . ?
C69A H69E 0.9800 . ?
C69A H69F 0.9800 . ?
C70A H70D 0.9800 . ?
C70A H70E 0.9800 . ?
C70A H70F 0.9800 . ?
C71 C72A 1.529(14) . ?
C71 C72 1.54(3) . ?
C72 C74 1.490(14) . ?
C72 C75 1.505(14) . ?
C72 C73 1.511(14) . ?
C73 H73A 0.9800 . ?
C73 H73B 0.9800 . ?
C73 H73C 0.9800 . ?
C74 H74A 0.9800 . ?
C74 H74B 0.9800 . ?
C74 H74C 0.9800 . ?
C75 H75A 0.9800 . ?
C75 H75B 0.9800 . ?
C75 H75C 0.9800 . ?
C72A C74A 1.490(11) . ?
C72A C73A 1.509(11) . ?
C72A C75A 1.540(11) . ?
C73A H73D 0.9800 . ?
C73A H73E 0.9800 . ?
C73A H73F 0.9800 . ?
C74A H74D 0.9800 . ?
C74A H74E 0.9800 . ?
C74A H74F 0.9800 . ?
C75A H75D 0.9800 . ?
C75A H75E 0.9800 . ?
C75A H75F 0.9800 . ?
C76 C77A 1.48(3) . ?
C76 C77 1.540(16) . ?
C77 C80 1.498(12) . ?
C77 C78 1.516(11) . ?
C77 C79 1.525(12) . ?
C78 H78A 0.9800 . ?
C78 H78B 0.9800 . ?
C78 H78C 0.9800 . ?
C79 H79A 0.9800 . ?
C79 H79B 0.9800 . ?
C79 H79C 0.9800 . ?
C80 H80A 0.9800 . ?
C80 H80B 0.9800 . ?
C80 H80C 0.9800 . ?
C77A C79A 1.505(14) . ?
C77A C80A 1.505(14) . ?
C77A C78A 1.513(14) . ?
C78A H78D 0.9800 . ?
C78A H78E 0.9800 . ?
C78A H78F 0.9800 . ?
C79A H79D 0.9800 . ?
C79A H79E 0.9800 . ?
C79A H79F 0.9800 . ?
C80A H80D 0.9800 . ?
C80A H80E 0.9800 . ?
C80A H80F 0.9800 . ?
N1 C100 1.297(19) . ?
N1 H1A 0.9100 . ?
N1 H1B 0.9100 . ?
N1 H1C 0.9100 . ?
C100 C101 1.33(3) . ?
C100 H10G 0.9900 . ?
C100 H10H 0.9900 . ?
C101 C102 1.20(2) . ?
C101 H10I 0.9900 . ?
C101 H10J 0.9900 . ?
C102 H10K 0.9800 . ?
C102 H10L 0.9800 . ?
C102 H10M 0.9800 . ?
N1A C110 1.333(19) . ?
N1A H1A1 0.9100 . ?
N1A H1A2 0.9100 . ?
N1A H1A3 0.9100 . ?
C110 C111 1.35(2) . ?
C110 H11A 0.9900 . ?
C110 H11B 0.9900 . ?
C111 C112 1.20(2) . ?
C111 H11C 0.9900 . ?
C111 H11D 0.9900 . ?
C112 H11E 0.9800 . ?
C112 H11F 0.9800 . ?
C112 H11G 0.9800 . ?
C200 C201 1.39(3) . ?
C200 O81 1.41(3) 3_566 ?
C200 C200 1.41(3) 3_566 ?
C201 O80 1.17(3) . ?
C201 C202 1.544(19) . ?

loop_
_geom_hbond_atom_site_label_D
_geom_hbond_atom_site_label_H
_geom_hbond_atom_site_label_A
_geom_hbond_distance_DH
_geom_hbond_distance_HA
_geom_hbond_distance_DA
_geom_hbond_angle_DHA
_geom_hbond_site_symmetry_A
N1A H1A3 F4 0.91 2.46 3.32(2) 159.3 .
N1A H1A1 F6 0.91 2.25 3.16(3) 172.1 .
N1 H1C F1 0.91 2.60 3.26(2) 130.7 .
N1 H1C F2 0.91 2.55 3.28(2) 138.3 .
N1 H1B O60 0.91 1.40 2.10(2) 128.9 .
N1 H1A F7 0.91 2.48 3.35(2) 159.1 .

loop_
_geom_torsion_atom_site_label_1
_geom_torsion_atom_site_label_2
_geom_torsion_atom_site_label_3
_geom_torsion_atom_site_label_4
_geom_torsion
_geom_torsion_site_symmetry_1
_geom_torsion_site_symmetry_2
_geom_torsion_site_symmetry_3
_geom_torsion_site_symmetry_4
_geom_torsion_publ_flag
F2 Cr2 F1 Cr1 131.19(19) . . . . ?
O4 Cr2 F1 Cr1 -51.0(2) . . . . ?
O5 Cr2 F1 Cr1 0(4) . . . . ?
O2 Cr2 F1 Cr1 41.9(2) . . . . ?
O7 Cr2 F1 Cr1 -139.2(2) . . . . ?
F8 Cr1 F1 Cr2 -140.86(19) . . . . ?
O30 Cr1 F1 Cr2 -162(8) . . . . ?
O3 Cr1 F1 Cr2 40.1(2) . . . . ?
O1 Cr1 F1 Cr2 -52.3(2) . . . . ?
O32 Cr1 F1 Cr2 127.8(2) . . . . ?
F3 Cr3 F2 Cr2 -132.31(19) . . . . ?
O6 Cr3 F2 Cr2 50.2(2) . . . . ?
O8 Cr3 F2 Cr2 -42.3(2) . . . . ?
O11 Cr3 F2 Cr2 -11(6) . . . . ?
O9 Cr3 F2 Cr2 137.7(2) . . . . ?
F1 Cr2 F2 Cr3 142.89(19) . . . . ?
O4 Cr2 F2 Cr3 69(4) . . . . ?
O5 Cr2 F2 Cr3 -39.1(2) . . . . ?
O2 Cr2 F2 Cr3 -126.0(2) . . . . ?
O7 Cr2 F2 Cr3 52.8(2) . . . . ?
F4 Cr4 F3 Cr3 128.5(2) . . . . ?
O12 Cr4 F3 Cr3 -52.2(2) . . . . ?
O13 Cr4 F3 Cr3 -2(5) . . . . ?
O15 Cr4 F3 Cr3 -140.4(2) . . . . ?
O10 Cr4 F3 Cr3 39.6(2) . . . . ?
F2 Cr3 F3 Cr4 -143.8(2) . . . . ?
O6 Cr3 F3 Cr4 -58(4) . . . . ?
O8 Cr3 F3 Cr4 125.0(2) . . . . ?
O11 Cr3 F3 Cr4 37.7(2) . . . . ?
O9 Cr3 F3 Cr4 -53.6(2) . . . . ?
F3 Cr4 F4 Cr5 143.22(19) . . . . ?
O12 Cr4 F4 Cr5 32(13) . . . . ?
O13 Cr4 F4 Cr5 -38.3(2) . . . . ?
O15 Cr4 F4 Cr5 53.0(2) . . . . ?
O10 Cr4 F4 Cr5 -125.1(2) . . . . ?
F5 Cr5 F4 Cr4 -127.25(19) . . . . ?
O14 Cr5 F4 Cr4 53.9(2) . . . . ?
O17 Cr5 F4 Cr4 143.22(19) . . . . ?
O19 Cr5 F4 Cr4 -35(14) . . . . ?
O16 Cr5 F4 Cr4 -37.7(2) . . . . ?
F6 Cr6 F5 Cr5 131.3(2) . . . . ?
O21 Cr6 F5 Cr5 -42(4) . . . . ?
O20 Cr6 F5 Cr5 -50.2(2) . . . . ?
O18 Cr6 F5 Cr5 41.4(2) . . . . ?
O23 Cr6 F5 Cr5 -139.3(2) . . . . ?
F4 Cr5 F5 Cr6 -145.5(2) . . . . ?
O14 Cr5 F5 Cr6 -126(3) . . . . ?
O17 Cr5 F5 Cr6 -54.8(2) . . . . ?
O19 Cr5 F5 Cr6 35.1(2) . . . . ?
O16 Cr5 F5 Cr6 122.7(2) . . . . ?
F5 Cr6 F6 Cr7 142.20(19) . . . . ?
O21 Cr6 F6 Cr7 -38.1(2) . . . . ?
O20 Cr6 F6 Cr7 22(5) . . . . ?
O18 Cr6 F6 Cr7 -126.4(2) . . . . ?
O23 Cr6 F6 Cr7 54.0(2) . . . . ?
F7 Cr7 F6 Cr6 -129.8(2) . . . . ?
O24 Cr7 F6 Cr6 -40.9(2) . . . . ?
O22 Cr7 F6 Cr6 51.4(2) . . . . ?
O27 Cr7 F6 Cr6 25(7) . . . . ?
O25 Cr7 F6 Cr6 140.5(2) . . . . ?
F6 Cr7 F7 Cr8 -143.7(2) . . . . ?
O24 Cr7 F7 Cr8 124.9(2) . . . . ?
O22 Cr7 F7 Cr8 -86(8) . . . . ?
O27 Cr7 F7 Cr8 37.0(3) . . . . ?
O25 Cr7 F7 Cr8 -54.2(2) . . . . ?
F8 Cr8 F7 Cr7 132.6(2) . . . . ?
O26 Cr8 F7 Cr7 43.1(2) . . . . ?
O31 Cr8 F7 Cr7 -136.9(2) . . . . ?
O28 Cr8 F7 Cr7 -49.7(2) . . . . ?
O29 Cr8 F7 Cr7 -68(9) . . . . ?
F7 Cr8 F8 Cr1 143.31(19) . . . . ?
O26 Cr8 F8 Cr1 -125.4(2) . . . . ?
O31 Cr8 F8 Cr1 53.1(2) . . . . ?
O28 Cr8 F8 Cr1 51(4) . . . . ?
O29 Cr8 F8 Cr1 -36.3(2) . . . . ?
F1 Cr1 F8 Cr8 -129.07(19) . . . . ?
O30 Cr1 F8 Cr8 50.5(2) . . . . ?
O3 Cr1 F8 Cr8 -79(8) . . . . ?
O1 Cr1 F8 Cr8 140.5(2) . . . . ?
O32 Cr1 F8 Cr8 -38.4(2) . . . . ?
F8 Cr1 O1 C1 121.1(6) . . . . ?
F1 Cr1 O1 C1 33.9(6) . . . . ?
O30 Cr1 O1 C1 -147.3(6) . . . . ?
O3 Cr1 O1 C1 -58.1(6) . . . . ?
O32 Cr1 O1 C1 -150(10) . . . . ?
F1 Cr2 O2 C1 -2.5(6) . . . . ?
F2 Cr2 O2 C1 -92.0(6) . . . . ?
O4 Cr2 O2 C1 87.4(6) . . . . ?
O5 Cr2 O2 C1 175.8(6) . . . . ?
O7 Cr2 O2 C1 -140(7) . . . . ?
F8 Cr1 O3 C6 -49(8) . . . . ?
F1 Cr1 O3 C6 1.4(6) . . . . ?
O30 Cr1 O3 C6 -178.1(6) . . . . ?
O1 Cr1 O3 C6 91.9(6) . . . . ?
O32 Cr1 O3 C6 -89.3(6) . . . . ?
F1 Cr2 O4 C6 34.1(6) . . . . ?
F2 Cr2 O4 C6 108(4) . . . . ?
O5 Cr2 O4 C6 -143.9(6) . . . . ?
O2 Cr2 O4 C6 -57.0(6) . . . . ?
O7 Cr2 O4 C6 124.2(6) . . . . ?
F1 Cr2 O5 C11 127(4) . . . . ?
F2 Cr2 O5 C11 -4.6(6) . . . . ?
O4 Cr2 O5 C11 177.6(6) . . . . ?
O2 Cr2 O5 C11 84.6(6) . . . . ?
O7 Cr2 O5 C11 -94.3(6) . . . . ?
F2 Cr3 O6 C11 -30.3(6) . . . . ?
F3 Cr3 O6 C11 -116(4) . . . . ?
O8 Cr3 O6 C11 61.0(6) . . . . ?
O11 Cr3 O6 C11 148.2(6) . . . . ?
O9 Cr3 O6 C11 -120.5(6) . . . . ?
F1 Cr2 O7 C16 -129.1(5) . . . . ?
F2 Cr2 O7 C16 -39.5(5) . . . . ?
O4 Cr2 O7 C16 141.1(5) . . . . ?
O5 Cr2 O7 C16 52.6(5) . . . . ?
O2 Cr2 O7 C16 9(7) . . . . ?
F2 Cr3 O8 C16 6.8(6) . . . . ?
F3 Cr3 O8 C16 95.7(6) . . . . ?
O6 Cr3 O8 C16 -84.2(6) . . . . ?
O11 Cr3 O8 C16 -172.3(6) . . . . ?
O9 Cr3 O8 C16 -173(58) . . . . ?
F2 Cr3 O9 C21 132.8(5) . . . . ?
F3 Cr3 O9 C21 43.9(5) . . . . ?
O6 Cr3 O9 C21 -136.3(5) . . . . ?
O8 Cr3 O9 C21 -47(8) . . . . ?
O11 Cr3 O9 C21 -48.1(5) . . . . ?
F4 Cr4 O10 C21 -90.2(5) . . . . ?
F3 Cr4 O10 C21 -0.7(5) . . . . ?
O12 Cr4 O10 C21 90.2(6) . . . . ?
O13 Cr4 O10 C21 178.0(5) . . . . ?
O15 Cr4 O10 C21 180(100) . . . . ?
F2 Cr3 O11 C26 -116(6) . . . . ?
F3 Cr3 O11 C26 5.6(6) . . . . ?
O6 Cr3 O11 C26 -176.8(6) . . . . ?
O8 Cr3 O11 C26 -84.3(6) . . . . ?
O9 Cr3 O11 C26 95.7(6) . . . . ?
F4 Cr4 O12 C26 151(13) . . . . ?
F3 Cr4 O12 C26 39.1(6) . . . . ?
O13 Cr4 O12 C26 -139.3(6) . . . . ?
O15 Cr4 O12 C26 129.3(6) . . . . ?
O10 Cr4 O12 C26 -52.6(6) . . . . ?
F4 Cr4 O13 C31 -7.0(6) . . . . ?
F3 Cr4 O13 C31 123(5) . . . . ?
O12 Cr4 O13 C31 173.7(6) . . . . ?
O15 Cr4 O13 C31 -98.1(6) . . . . ?
O10 Cr4 O13 C31 81.8(6) . . . . ?
F5 Cr5 O14 C31 -60(3) . . . . ?
F4 Cr5 O14 C31 -40.4(5) . . . . ?
O17 Cr5 O14 C31 -131.1(5) . . . . ?
O19 Cr5 O14 C31 138.9(5) . . . . ?
O16 Cr5 O14 C31 51.3(5) . . . . ?
F4 Cr4 O15 C36 -45.7(5) . . . . ?
F3 Cr4 O15 C36 -135.2(5) . . . . ?
O12 Cr4 O15 C36 134.0(5) . . . . ?
O13 Cr4 O15 C36 46.1(5) . . . . ?
O10 Cr4 O15 C36 45(5) . . . . ?
F5 Cr5 O16 C36 86.8(5) . . . . ?
F4 Cr5 O16 C36 -0.1(6) . . . . ?
O14 Cr5 O16 C36 -90.1(6) . . . . ?
O17 Cr5 O16 C36 160(4) . . . . ?
O19 Cr5 O16 C36 180.0(6) . . . . ?
F5 Cr5 O17 C41 43.0(5) . . . . ?
F4 Cr5 O17 C41 129.8(5) . . . . ?
O14 Cr5 O17 C41 -140.2(5) . . . . ?
O19 Cr5 O17 C41 -50.2(5) . . . . ?
O16 Cr5 O17 C41 -30(4) . . . . ?
F5 Cr6 O18 C41 -2.4(5) . . . . ?
F6 Cr6 O18 C41 -92.6(5) . . . . ?
O21 Cr6 O18 C41 175.2(5) . . . . ?
O20 Cr6 O18 C41 88.4(5) . . . . ?
O23 Cr6 O18 C41 -63(13) . . . . ?
F5 Cr5 O19 C46 3.8(5) . . . . ?
F4 Cr5 O19 C46 -88(14) . . . . ?
O14 Cr5 O19 C46 -177.3(5) . . . . ?
O17 Cr5 O19 C46 93.3(5) . . . . ?
O16 Cr5 O19 C46 -85.7(5) . . . . ?
F5 Cr6 O20 C46 44.8(5) . . . . ?
F6 Cr6 O20 C46 165(5) . . . . ?
O21 Cr6 O20 C46 -134.9(5) . . . . ?
O18 Cr6 O20 C46 -46.7(5) . . . . ?
O23 Cr6 O20 C46 132.9(5) . . . . ?
F5 Cr6 O21 C51 174(53) . . . . ?
F6 Cr6 O21 C51 0.0(6) . . . . ?
O20 Cr6 O21 C51 -178.5(6) . . . . ?
O18 Cr6 O21 C51 89.8(6) . . . . ?
O23 Cr6 O21 C51 -89.5(6) . . . . ?
F6 Cr7 O22 C51 -41.7(6) . . . . ?
F7 Cr7 O22 C51 -99(8) . . . . ?
O24 Cr7 O22 C51 49.6(6) . . . . ?
O27 Cr7 O22 C51 137.5(6) . . . . ?
O25 Cr7 O22 C51 -131.2(6) . . . . ?
F5 Cr6 O23 C56 -126.7(5) . . . . ?
F6 Cr6 O23 C56 -36.5(5) . . . . ?
O21 Cr6 O23 C56 55.6(5) . . . . ?
O20 Cr6 O23 C56 142.5(5) . . . . ?
O18 Cr6 O23 C56 -66(13) . . . . ?
F6 Cr7 O24 C56 -4.9(6) . . . . ?
F7 Cr7 O24 C56 84.0(6) . . . . ?
O22 Cr7 O24 C56 -95.3(6) . . . . ?
O27 Cr7 O24 C56 176.7(6) . . . . ?
O25 Cr7 O24 C56 116(8) . . . . ?
F6 Cr7 O25 C61 127.3(7) . . . . ?
F7 Cr7 O25 C61 38.3(7) . . . . ?
O24 Cr7 O25 C61 7(8) . . . . ?
O22 Cr7 O25 C61 -142.4(7) . . . . ?
O27 Cr7 O25 C61 -54.3(7) . . . . ?
F7 Cr8 O26 C61 -4.5(8) . . . . ?
F8 Cr8 O26 C61 -93.8(8) . . . . ?
O31 Cr8 O26 C61 176(100) . . . . ?
O28 Cr8 O26 C61 86.4(8) . . . . ?
O29 Cr8 O26 C61 174.3(8) . . . . ?
F6 Cr7 O27 C66 -149(7) . . . . ?
F7 Cr7 O27 C66 5.6(8) . . . . ?
O24 Cr7 O27 C66 -83.2(7) . . . . ?
O22 Cr7 O27 C66 -175.5(8) . . . . ?
O25 Cr7 O27 C66 95.4(8) . . . . ?
F7 Cr8 O28 C66 35.1(7) . . . . ?
F8 Cr8 O28 C66 128(4) . . . . ?
O26 Cr8 O28 C66 -56.2(7) . . . . ?
O31 Cr8 O28 C66 125.3(7) . . . . ?
O29 Cr8 O28 C66 -145.3(7) . . . . ?
F7 Cr8 O29 C71 -161(8) . . . . ?
F8 Cr8 O29 C71 -0.9(7) . . . . ?
O26 Cr8 O29 C71 88.5(7) . . . . ?
O31 Cr8 O29 C71 -91.4(7) . . . . ?
O28 Cr8 O29 C71 -178.7(7) . . . . ?
F8 Cr1 O30 C71 -41.7(6) . . . . ?
F1 Cr1 O30 C71 -21(9) . . . . ?
O3 Cr1 O30 C71 137.3(6) . . . . ?
O1 Cr1 O30 C71 -130.3(6) . . . . ?
O32 Cr1 O30 C71 49.7(6) . . . . ?
F7 Cr8 O31 C76 -137.7(6) . . . . ?
F8 Cr8 O31 C76 -48.4(6) . . . . ?
O26 Cr8 O31 C76 42(8) . . . . ?
O28 Cr8 O31 C76 131.5(6) . . . . ?
O29 Cr8 O31 C76 43.5(6) . . . . ?
F8 Cr1 O32 C76 4.3(7) . . . . ?
F1 Cr1 O32 C76 91.5(7) . . . . ?
O30 Cr1 O32 C76 -87.2(7) . . . . ?
O3 Cr1 O32 C76 -176.5(7) . . . . ?
O1 Cr1 O32 C76 -84(11) . . . . ?
Cr2 O2 C1 O1 -16.9(11) . . . . ?
Cr2 O2 C1 C2 164.2(5) . . . . ?
Cr1 O1 C1 O2 -4.5(10) . . . . ?
Cr1 O1 C1 C2 174.4(5) . . . . ?
O2 C1 C2 C5 178.7(8) . . . . ?
O1 C1 C2 C5 -0.3(10) . . . . ?
O2 C1 C2 C4 -58.8(8) . . . . ?
O1 C1 C2 C4 122.2(7) . . . . ?
O2 C1 C2 C3 55.9(8) . . . . ?
O1 C1 C2 C3 -123.1(7) . . . . ?
Cr2 O4 C6 O3 -2.0(11) . . . . ?
Cr2 O4 C6 C7 173.0(8) . . . . ?
Cr2 O4 C6 C7A 180.0(10) . . . . ?
Cr1 O3 C6 O4 -21.6(10) . . . . ?
Cr1 O3 C6 C7 163.0(7) . . . . ?
Cr1 O3 C6 C7A 156.2(11) . . . . ?
O4 C6 C7 C9 54.8(14) . . . . ?
O3 C6 C7 C9 -129.6(11) . . . . ?
C7A C6 C7 C9 13(8) . . . . ?
O4 C6 C7 C8 179.1(10) . . . . ?
O3 C6 C7 C8 -5.2(14) . . . . ?
C7A C6 C7 C8 138(9) . . . . ?
O4 C6 C7 C10 -63.2(12) . . . . ?
O3 C6 C7 C10 112.4(10) . . . . ?
C7A C6 C7 C10 -105(9) . . . . ?
O4 C6 C7A C10A -133.4(16) . . . . ?
O3 C6 C7A C10A 49(2) . . . . ?
C7 C6 C7A C10A 8(7) . . . . ?
O4 C6 C7A C8A 105.1(18) . . . . ?
O3 C6 C7A C8A -73.0(19) . . . . ?
C7 C6 C7A C8A -113(10) . . . . ?
O4 C6 C7A C9A -13(2) . . . . ?
O3 C6 C7A C9A 169.0(13) . . . . ?
C7 C6 C7A C9A 129(10) . . . . ?
Cr3 O6 C11 O5 -4.0(11) . . . . ?
Cr3 O6 C11 C12 176.7(5) . . . . ?
Cr2 O5 C11 O6 27.3(11) . . . . ?
Cr2 O5 C11 C12 -153.4(5) . . . . ?
O6 C11 C12 C13 54.1(8) . . . . ?
O5 C11 C12 C13 -125.3(7) . . . . ?
O6 C11 C12 C15 175.6(7) . . . . ?
O5 C11 C12 C15 -3.8(9) . . . . ?
O6 C11 C12 C14 -65.8(9) . . . . ?
O5 C11 C12 C14 114.8(7) . . . . ?
Cr2 O7 C16 O8 15.3(9) . . . . ?
Cr2 O7 C16 C17 -165.3(5) . . . . ?
Cr3 O8 C16 O7 6.5(10) . . . . ?
Cr3 O8 C16 C17 -173.0(5) . . . . ?
O7 C16 C17 C20 -16.4(11) . . . . ?
O8 C16 C17 C20 163.1(8) . . . . ?
O7 C16 C17 C19 112.7(9) . . . . ?
O8 C16 C17 C19 -67.8(10) . . . . ?
O7 C16 C17 C18 -135.2(8) . . . . ?
O8 C16 C17 C18 44.3(10) . . . . ?
Cr4 O10 C21 O9 -11.0(9) . . . . ?
Cr4 O10 C21 C22 171.4(4) . . . . ?
Cr3 O9 C21 O10 -17.5(9) . . . . ?
Cr3 O9 C21 C22 160.1(4) . . . . ?
O10 C21 C22 C23 71.2(8) . . . . ?
O9 C21 C22 C23 -106.7(7) . . . . ?
O10 C21 C22 C25 -167.9(6) . . . . ?
O9 C21 C22 C25 14.3(9) . . . . ?
O10 C21 C22 C24 -45.3(9) . . . . ?
O9 C21 C22 C24 136.8(7) . . . . ?
Cr4 O12 C26 O11 -7.2(10) . . . . ?
Cr4 O12 C26 C27 175.5(5) . . . . ?
Cr3 O11 C26 O12 -22.6(11) . . . . ?
Cr3 O11 C26 C27 154.6(5) . . . . ?
O12 C26 C27 C29 -158.7(8) . . . . ?
O11 C26 C27 C29 23.8(10) . . . . ?
O12 C26 C27 C28 -34.0(10) . . . . ?
O11 C26 C27 C28 148.5(8) . . . . ?
O12 C26 C27 C30 80.5(9) . . . . ?
O11 C26 C27 C30 -97.0(10) . . . . ?
Cr5 O14 C31 O13 7.5(9) . . . . ?
Cr5 O14 C31 C32 -172.0(5) . . . . ?
Cr4 O13 C31 O14 24.4(10) . . . . ?
Cr4 O13 C31 C32 -156.2(5) . . . . ?
O14 C31 C32 C33A -106.6(16) . . . . ?
O13 C31 C32 C33A 73.9(17) . . . . ?
O14 C31 C32 C35 68.3(11) . . . . ?
O13 C31 C32 C35 -111.2(10) . . . . ?
O14 C31 C32 C34 -163.8(9) . . . . ?
O13 C31 C32 C34 16.7(11) . . . . ?
O14 C31 C32 C35A 27.9(15) . . . . ?
O13 C31 C32 C35A -151.6(14) . . . . ?
O14 C31 C32 C33 -47.4(10) . . . . ?
O13 C31 C32 C33 133.1(9) . . . . ?
O14 C31 C32 C34A 139.6(12) . . . . ?
O13 C31 C32 C34A -39.9(13) . . . . ?
Cr5 O16 C36 O15 9.4(10) . . . . ?
Cr5 O16 C36 C37 177.7(9) . . . . ?
Cr5 O16 C36 C37A -166.9(5) . . . . ?
Cr4 O15 C36 O16 20.4(9) . . . . ?
Cr4 O15 C36 C37 -149.0(8) . . . . ?
Cr4 O15 C36 C37A -163.6(6) . . . . ?
O16 C36 C37 C40 22.4(18) . . . . ?
O15 C36 C37 C40 -167.6(14) . . . . ?
C37A C36 C37 C40 -43(4) . . . . ?
O16 C36 C37 C38 -97.0(14) . . . . ?
O15 C36 C37 C38 73.0(15) . . . . ?
C37A C36 C37 C38 -163(5) . . . . ?
O16 C36 C37 C39 145.3(14) . . . . ?
O15 C36 C37 C39 -44.7(17) . . . . ?
C37A C36 C37 C39 80(4) . . . . ?
O16 C36 C37A C40A 57.9(11) . . . . ?
O15 C36 C37A C40A -118.6(9) . . . . ?
C37 C36 C37A C40A 179(4) . . . . ?
O16 C36 C37A C38A -57.0(11) . . . . ?
O15 C36 C37A C38A 126.5(9) . . . . ?
C37 C36 C37A C38A 65(4) . . . . ?
O16 C36 C37A C39A -178.5(8) . . . . ?
O15 C36 C37A C39A 5.0(12) . . . . ?
C37 C36 C37A C39A -57(4) . . . . ?
Cr6 O18 C41 O17 -10.2(9) . . . . ?
Cr6 O18 C41 C42A 169.2(5) . . . . ?
Cr6 O18 C41 C42 177.9(8) . . . . ?
Cr5 O17 C41 O18 -16.8(8) . . . . ?
Cr5 O17 C41 C42A 163.8(5) . . . . ?
Cr5 O17 C41 C42 154.9(8) . . . . ?
O18 C41 C42 C45 -141.0(11) . . . . ?
O17 C41 C42 C45 46.4(15) . . . . ?
C42A C41 C42 C45 -33(6) . . . . ?
O18 C41 C42 C44 -19.9(16) . . . . ?
O17 C41 C42 C44 167.6(12) . . . . ?
C42A C41 C42 C44 88(7) . . . . ?
O18 C41 C42 C43 100.8(13) . . . . ?
O17 C41 C42 C43 -71.8(14) . . . . ?
C42A C41 C42 C43 -151(8) . . . . ?
O18 C41 C42A C44A -56.1(11) . . . . ?
O17 C41 C42A C44A 123.3(9) . . . . ?
C42 C41 C42A C44A -132(7) . . . . ?
O18 C41 C42A C45A -179.9(8) . . . . ?
O17 C41 C42A C45A -0.4(11) . . . . ?
C42 C41 C42A C45A 104(7) . . . . ?
O18 C41 C42A C43A 59.9(10) . . . . ?
O17 C41 C42A C43A -120.7(9) . . . . ?
C42 C41 C42A C43A -16(7) . . . . ?
Cr5 O19 C46 O20 -13.5(9) . . . . ?
Cr5 O19 C46 C47 167.4(4) . . . . ?
Cr6 O20 C46 O19 -18.2(9) . . . . ?
Cr6 O20 C46 C47 160.9(4) . . . . ?
O19 C46 C47 C49 -40.9(10) . . . . ?
O20 C46 C47 C49 140.0(9) . . . . ?
O19 C46 C47 C50 -170.4(6) . . . . ?
O20 C46 C47 C50 10.4(9) . . . . ?
O19 C46 C47 C48 81.3(8) . . . . ?
O20 C46 C47 C48 -97.9(8) . . . . ?
Cr6 O21 C51 O22 11.8(11) . . . . ?
Cr6 O21 C51 C52 -162.6(5) . . . . ?
Cr7 O22 C51 O21 15.9(11) . . . . ?
Cr7 O22 C51 C52 -169.5(5) . . . . ?
O21 C51 C52 C53 -134.1(6) . . . . ?
O22 C51 C52 C53 51.0(8) . . . . ?
O21 C51 C52 C54 105.7(7) . . . . ?
O22 C51 C52 C54 -69.2(8) . . . . ?
O21 C51 C52 C55 -14.1(9) . . . . ?
O22 C51 C52 C55 171.0(7) . . . . ?
Cr7 O24 C56 O23 24.8(10) . . . . ?
Cr7 O24 C56 C57 -157.2(5) . . . . ?
Cr6 O23 C56 O24 3.0(9) . . . . ?
Cr6 O23 C56 C57 -175.0(4) . . . . ?
O24 C56 C57 C60 -170.8(7) . . . . ?
O23 C56 C57 C60 7.4(9) . . . . ?
O24 C56 C57 C58 66.2(9) . . . . ?
O23 C56 C57 C58 -115.6(8) . . . . ?
O24 C56 C57 C59 -48.0(8) . . . . ?
O23 C56 C57 C59 130.2(7) . . . . ?
Cr7 O25 C61 O26 -10.6(14) . . . . ?
Cr7 O25 C61 C62A 162.2(7) . . . . ?
Cr7 O25 C61 C62 -176.5(10) . . . . ?
Cr8 O26 C61 O25 -11.9(15) . . . . ?
Cr8 O26 C61 C62A 175.3(7) . . . . ?
Cr8 O26 C61 C62 154.2(10) . . . . ?
O25 C61 C62 C64 135.3(17) . . . . ?
O26 C61 C62 C64 -33(2) . . . . ?
C62A C61 C62 C64 -133(4) . . . . ?
O25 C61 C62 C63 -106.2(16) . . . . ?
O26 C61 C62 C63 85.9(16) . . . . ?
C62A C61 C62 C63 -15(3) . . . . ?
O25 C61 C62 C65 9(2) . . . . ?
O26 C61 C62 C65 -158.6(17) . . . . ?
C62A C61 C62 C65 101(4) . . . . ?
O25 C61 C62A C65A 52.3(14) . . . . ?
O26 C61 C62A C65A -134.0(12) . . . . ?
C62 C61 C62A C65A -45(3) . . . . ?
O25 C61 C62A C64A 173.3(11) . . . . ?
O26 C61 C62A C64A -13.0(15) . . . . ?
C62 C61 C62A C64A 76(4) . . . . ?
O25 C61 C62A C63A -67.9(12) . . . . ?
O26 C61 C62A C63A 105.7(11) . . . . ?
C62 C61 C62A C63A -166(4) . . . . ?
Cr8 O28 C66 O27 -2.8(12) . . . . ?
Cr8 O28 C66 C67 169.9(12) . . . . ?
Cr8 O28 C66 C67A 178.4(10) . . . . ?
Cr7 O27 C66 O28 -24.4(13) . . . . ?
Cr7 O27 C66 C67 163.3(13) . . . . ?
Cr7 O27 C66 C67A 154.5(10) . . . . ?
O28 C66 C67 C69 92.7(17) . . . . ?
O27 C66 C67 C69 -94(2) . . . . ?
C67A C66 C67 C69 -35(10) . . . . ?
O28 C66 C67 C68 -148.0(18) . . . . ?
O27 C66 C67 C68 25(2) . . . . ?
C67A C66 C67 C68 84(11) . . . . ?
O28 C66 C67 C70 -25(2) . . . . ?
O27 C66 C67 C70 148.5(17) . . . . ?
C67A C66 C67 C70 -153(12) . . . . ?
O28 C66 C67A C70A -15.0(18) . . . . ?
O27 C66 C67A C70A 166.1(14) . . . . ?
C67 C66 C67A C70A 41(10) . . . . ?
O28 C66 C67A C68A -137.0(15) . . . . ?
O27 C66 C67A C68A 44.1(17) . . . . ?
C67 C66 C67A C68A -81(11) . . . . ?
O28 C66 C67A C69A 105.1(14) . . . . ?
O27 C66 C67A C69A -73.8(17) . . . . ?
C67 C66 C67A C69A 161(11) . . . . ?
Cr8 O29 C71 O30 12.2(12) . . . . ?
Cr8 O29 C71 C72A -164.8(6) . . . . ?
Cr8 O29 C71 C72 175.5(11) . . . . ?
Cr1 O30 C71 O29 16.1(11) . . . . ?
Cr1 O30 C71 C72A -167.0(5) . . . . ?
Cr1 O30 C71 C72 -147.7(10) . . . . ?
O29 C71 C72 C74 -174.5(16) . . . . ?
O30 C71 C72 C74 -9(2) . . . . ?
C72A C71 C72 C74 99(5) . . . . ?
O29 C71 C72 C75 59.1(17) . . . . ?
O30 C71 C72 C75 -135.4(15) . . . . ?
C72A C71 C72 C75 -27(4) . . . . ?
O29 C71 C72 C73 -53.0(19) . . . . ?
O30 C71 C72 C73 112.5(16) . . . . ?
C72A C71 C72 C73 -139(5) . . . . ?
O29 C71 C72A C74A 171.6(9) . . . . ?
O30 C71 C72A C74A -5.6(12) . . . . ?
C72 C71 C72A C74A -86(4) . . . . ?
O29 C71 C72A C73A -59.3(11) . . . . ?
O30 C71 C72A C73A 123.4(9) . . . . ?
C72 C71 C72A C73A 43(4) . . . . ?
O29 C71 C72A C75A 55.4(10) . . . . ?
O30 C71 C72A C75A -121.8(9) . . . . ?
C72 C71 C72A C75A 158(5) . . . . ?
Cr8 O31 C76 O32 26.8(11) . . . . ?
Cr8 O31 C76 C77A -157.3(17) . . . . ?
Cr8 O31 C76 C77 -146.3(6) . . . . ?
Cr1 O32 C76 O31 1.8(12) . . . . ?
Cr1 O32 C76 C77A -174.0(18) . . . . ?
Cr1 O32 C76 C77 174.8(6) . . . . ?
O31 C76 C77 C80 -71.4(11) . . . . ?
O32 C76 C77 C80 114.9(10) . . . . ?
C77A C76 C77 C80 25(7) . . . . ?
O31 C76 C77 C78 169.8(11) . . . . ?
O32 C76 C77 C78 -3.9(14) . . . . ?
C77A C76 C77 C78 -93(8) . . . . ?
O31 C76 C77 C79 48.4(12) . . . . ?
O32 C76 C77 C79 -125.4(10) . . . . ?
C77A C76 C77 C79 145(8) . . . . ?
O31 C76 C77A C79A -2(3) . . . . ?
O32 C76 C77A C79A 174.7(19) . . . . ?
C77 C76 C77A C79A -90(8) . . . . ?
O31 C76 C77A C80A -125(2) . . . . ?
O32 C76 C77A C80A 51(3) . . . . ?
C77 C76 C77A C80A 147(9) . . . . ?
O31 C76 C77A C78A 116(2) . . . . ?
O32 C76 C77A C78A -68(2) . . . . ?
C77 C76 C77A C78A 28(7) . . . . ?
N1 C100 C101 C102 173(3) . . . . ?
N1A C110 C111 C112 174(3) . . . . ?
O81 C200 C201 O80 17(4) 3_566 . . . ?
C200 C200 C201 O80 17(4) 3_566 . . . ?
O81 C200 C201 C202 178(2) 3_566 . . . ?
C200 C200 C201 C202 178(2) 3_566 . . . ?
